data_4512637
loop_
_publ_author_name
'Endo, Toru'
'Kubo, Kazuya'
'Yoshitake, Masashi'
'Noro, Shin-ichiro'
'Hoshino, Norihisa'
'Akutagawa, Tomoyuki'
'Nakamura, Takayoshi'

_publ_section_title
;
 Three-Dimensional Architectures of [MnIICrIII(oxalate)3]&#x2212;Complexes
 with Cage-Type Networks Surrounding Supramolecular Cations
;
_journal_issue 3
_journal_name_full 'Crystal Growth &amp; Design'
_journal_page_first 1186
_journal_paper_doi 10.1021/cg501560z
_journal_volume 15
_journal_year 2015
_chemical_formula_moiety 'C53 H65 Cr2 Mn2 N3 O37'
_chemical_formula_sum 'C53 H65 Cr2 Mn2 N3 O37'
_chemical_formula_weight 1549.96
_space_group_IT_number 13
_symmetry_cell_setting monoclinic
_symmetry_Int_Tables_number 13
_symmetry_space_group_name_Hall '-P 2yc'
_symmetry_space_group_name_H-M 'P 1 2/c 1'
_atom_sites_solution_hydrogens geom
_atom_sites_solution_primary direct
_atom_sites_solution_secondary difmap
_cell_angle_alpha 90.0000
_cell_angle_beta 105.497(7)
_cell_angle_gamma 90.0000
_cell_formula_units_Z 8
_cell_length_a 24.8834(5)
_cell_length_b 22.8378(5)
_cell_length_c 24.3802(6)
_cell_measurement_reflns_used 74792
_cell_measurement_temperature 173
_cell_measurement_theta_max 25.38
_cell_measurement_theta_min 3.00
_cell_volume 13351.1(7)
_computing_cell_refinement 'RAPID AUTO'
_computing_data_collection 'RAPID AUTO (Rigaku, ????)'
_computing_data_reduction 'RAPID AUTO'
_computing_molecular_graphics 'CrystalStructure 4.1'
_computing_publication_material 'CrystalStructure 4.1 (Rigaku, 2013)'
_computing_structure_refinement 'SHELXL97 (Sheldrick, 2008)'
_computing_structure_solution 'SIR2004 (Burla, et al., 2005)'
_diffrn_ambient_temperature 173
_diffrn_detector_area_resol_mean 10.000
_diffrn_measured_fraction_theta_full 0.998
_diffrn_measured_fraction_theta_max 0.998
_diffrn_measurement_device_type 'Rigaku R-AXIS RAPID'
_diffrn_measurement_method \w
_diffrn_radiation_type 'Mo K\a'
_diffrn_radiation_wavelength 0.71075
_diffrn_reflns_av_R_equivalents 0.0455
_diffrn_reflns_limit_h_max 26
_diffrn_reflns_limit_h_min -29
_diffrn_reflns_limit_k_max 26
_diffrn_reflns_limit_k_min -27
_diffrn_reflns_limit_l_max 28
_diffrn_reflns_limit_l_min -28
_diffrn_reflns_number 102064
_diffrn_reflns_theta_full 25.00
_diffrn_reflns_theta_max 25.00
_diffrn_reflns_theta_min 3.00
_diffrn_standards_number 0
_exptl_absorpt_coefficient_mu 0.785
_exptl_absorpt_correction_T_max 0.961
_exptl_absorpt_correction_T_min 0.546
_exptl_absorpt_correction_type multi-scan
_exptl_absorpt_process_details 'ABSCOR (Rigaku, 1995)'
_exptl_crystal_colour colorless
_exptl_crystal_density_diffrn 1.542
_exptl_crystal_density_method 'not measured'
_exptl_crystal_description platelet
_exptl_crystal_F_000 6384.00
_exptl_crystal_size_max 0.200
_exptl_crystal_size_mid 0.150
_exptl_crystal_size_min 0.050
_refine_diff_density_max 2.05
_refine_diff_density_min -0.67
_refine_ls_extinction_method none
_refine_ls_goodness_of_fit_ref 1.023
_refine_ls_hydrogen_treatment constr
_refine_ls_number_parameters 2078
_refine_ls_number_reflns 23471
_refine_ls_number_restraints 2391
_refine_ls_R_factor_gt 0.0907
_refine_ls_shift/su_max 0.000
_refine_ls_structure_factor_coef Fsqd
_refine_ls_weighting_details 'w = 1/[\s^2^(Fo^2^)+(0.1451P)^2^+40.6113P] where P=(Fo^2^+2Fc^2^)/3'
_refine_ls_weighting_scheme calc
_refine_ls_wR_factor_ref 0.2762
_reflns_number_gt 16119
_reflns_number_total 23471
_reflns_threshold_expression F^2^>2.0\s(F^2^)
_cod_data_source_file cg501560z_si_002.cif
_cod_data_source_block 090122mB-PDA-CrMn
_cod_depositor_comments 'Adding full bibliography for 4512637--4512638.cif.'
_cod_database_code 4512637

loop_
_symmetry_equiv_pos_site_id
_symmetry_equiv_pos_as_xyz
1 +X,+Y,+Z
2 -X,+Y,1/2-Z
3 -X,-Y,-Z
4 +X,-Y,1/2+Z

loop_
_atom_site_label
_atom_site_type_symbol
_atom_site_fract_x
_atom_site_fract_y
_atom_site_fract_z
_atom_site_U_iso_or_equiv
_atom_site_adp_type
_atom_site_occupancy
_atom_site_symmetry_multiplicity
_atom_site_calc_flag
_atom_site_refinement_flags
Mn1 Mn 0.0 1.06284(7) 0.25 0.0407(4) Uani 1 2 d .
Mn2 Mn 0.08392(6) 0.70278(6) 0.44035(5) 0.0592(4) Uani 1 4 d .
Mn3 Mn 0.5 0.05789(9) 0.75 0.0590(5) Uani 1 2 d .
Mn4 Mn 0.24232(5) 0.31544(6) 0.50284(4) 0.0502(3) Uani 1 4 d .
Mn5 Mn 0.42994(7) 0.70298(9) 0.55409(7) 0.0881(6) Uani 1 4 d .
Cr6 Cr 0.5 -0.17892(10) 0.75 0.0577(5) Uani 1 2 d .
Cr7 Cr -0.04086(6) 1.21194(6) 0.07158(5) 0.0501(3) Uani 1 4 d .
Cr8 Cr 0.44026(6) 0.20554(7) 0.57064(7) 0.0631(4) Uani 1 4 d .
Cr9 Cr 0.25627(5) 0.55188(6) 0.50019(4) 0.0439(3) Uani 1 4 d .
Cr10 Cr 0.0 0.82701(7) 0.25 0.0418(4) Uani 1 2 d .
O11 O 0.03772(19) 0.9895(2) 0.21840(19) 0.0405(11) Uani 1 4 d .
O12 O 0.2272(2) 0.4909(2) 0.5410(2) 0.0464(11) Uani 1 4 d .
O13 O 0.2798(2) 0.4845(2) 0.4624(2) 0.0466(11) Uani 1 4 d .
O14 O 0.0306(2) 0.8919(2) 0.21377(19) 0.0439(11) Uani 1 4 d .
O15 O 0.0401(2) 1.1342(2) 0.2148(2) 0.0443(11) Uani 1 4 d .
O16 O 0.4618(2) -0.0163(3) 0.7806(2) 0.0560(13) Uani 1 4 d .
O17 O 0.2253(2) 0.6169(2) 0.53586(19) 0.0493(12) Uani 1 4 d .
O18 O 0.2723(2) 0.3868(2) 0.4595(2) 0.0493(12) Uani 1 4 d .
O19 O 0.2215(2) 0.3937(2) 0.5447(2) 0.0499(12) Uani 1 4 d .
O20 O 0.1851(2) 0.5588(2) 0.44047(19) 0.0449(11) Uani 1 4 d .
O21 O 0.0716(2) 0.8193(2) 0.3092(2) 0.0490(12) Uani 1 4 d .
O22 O 0.4664(2) 0.1305(3) 0.7904(3) 0.0651(16) Uani 1 4 d .
O23 O 0.0158(2) 1.2001(2) 0.1448(2) 0.0500(12) Uani 1 4 d .
O24 O 0.2904(2) 0.6118(3) 0.4612(2) 0.0512(12) Uani 1 4 d .
O25 O 0.4665(2) -0.1143(3) 0.7835(2) 0.0601(14) Uani 1 4 d .
O26 O 0.1772(3) 0.2971(3) 0.4246(2) 0.0567(14) Uani 1 4 d .
O27 O -0.0682(2) 1.1346(2) 0.09028(19) 0.0506(13) Uani 1 4 d .
O28 O 0.0562(2) 1.0748(2) 0.3352(2) 0.0456(12) Uani 1 4 d .
O29 O 0.3287(2) 0.5587(3) 0.5590(2) 0.0566(14) Uani 1 4 d .
O30 O -0.0249(2) 0.7673(2) 0.2959(2) 0.0537(13) Uani 1 4 d .
O31 O -0.0999(2) 1.2201(2) -0.0003(2) 0.0539(13) Uani 1 4 d .
O32 O 0.1126(2) 0.6194(3) 0.4146(2) 0.0576(14) Uani 1 4 d .
O33 O 0.0105(2) 1.1801(2) 0.0301(2) 0.0526(13) Uani 1 4 d .
O34 O 0.3073(2) 0.2935(3) 0.5804(2) 0.0590(15) Uani 1 4 d .
O35 O 0.5296(2) -0.2387(3) 0.7076(3) 0.0671(16) Uani 1 4 d .
O36 O 0.1586(2) 0.6842(3) 0.5088(2) 0.0572(14) Uani 1 4 d .
O37 O 0.5672(2) -0.1846(3) 0.8141(2) 0.0656(16) Uani 1 4 d .
O38 O -0.0098(3) 1.2879(2) 0.0568(2) 0.0559(13) Uani 1 4 d .
O39 O 0.1225(2) 0.4245(2) 0.16616(19) 0.0512(13) Uani 1 4 d .
O40 O 0.0089(3) 0.7112(3) 0.3719(3) 0.0633(15) Uani 1 4 d .
O41 O 0.2955(3) 0.2545(3) 0.4724(2) 0.0598(14) Uani 1 4 d .
O42 O 0.1827(2) 0.2629(2) 0.5325(2) 0.0547(13) Uani 1 4 d .
O43 O 0.4369(2) 0.0689(3) 0.6687(3) 0.0617(14) Uani 1 4 d .
O44 O 0.0998(2) 1.0014(3) 0.5577(2) 0.0544(13) Uani 1 4 d .
O45 O 0.1753(2) 0.4471(3) 0.2706(2) 0.0551(14) Uani 1 4 d .
O46 O 0.0565(2) 0.5029(3) 0.0862(2) 0.0517(13) Uani 1 4 d .
O47 O 0.3153(2) 1.0437(3) 0.7102(2) 0.0632(15) Uani 1 4 d .
O48 O -0.0947(2) 1.2520(3) 0.1049(2) 0.0549(13) Uani 1 4 d .
O49 O 0.0371(3) 0.6749(2) 0.4989(2) 0.0575(14) Uani 1 4 d .
O50 O 0.3772(3) 0.2100(3) 0.5023(3) 0.0653(15) Uani 1 4 d .
O51 O 0.3880(2) 0.2447(3) 0.6072(2) 0.0608(14) Uani 1 4 d .
O52 O 0.1705(2) 0.9166(3) 0.6246(2) 0.0533(13) Uani 1 4 d .
O53 O 0.0650(3) 0.7873(3) 0.4773(2) 0.0604(14) Uani 1 4 d .
O54 O 0.1907(2) 0.9893(3) 0.8038(2) 0.0528(13) Uani 1 4 d .
O55 O 0.5014(2) 0.1963(3) 0.6405(3) 0.0688(16) Uani 1 4 d .
O56 O 0.1112(2) 0.7602(3) 0.3816(2) 0.0597(14) Uani 1 4 d .
O57 O 0.1392(3) 1.1151(3) 0.5997(2) 0.0642(15) Uani 1 4 d .
O58 O 0.2718(2) 0.9318(3) 0.6845(2) 0.0583(14) Uani 1 4 d .
O59 O 0.1928(3) 0.5613(3) 0.3073(2) 0.0675(16) Uani 1 4 d .
O60 O 0.4171(2) 0.1280(3) 0.5932(3) 0.0651(15) Uani 1 4 d .
O61 O 0.4898(3) 0.1760(3) 0.5261(3) 0.0737(17) Uani 1 4 d .
O62 O 0.5016(3) 0.7079(4) 0.6290(3) 0.087(2) Uani 1 4 d .
O63 O 0.4542(3) 0.7887(3) 0.5242(3) 0.0830(19) Uani 1 4 d .
O64 O 0.2482(2) 1.0884(3) 0.8494(2) 0.0591(14) Uani 1 4 d .
O65 O 0.4660(3) 0.2829(3) 0.5527(3) 0.0698(16) Uani 1 4 d .
O66 O 0.0947(3) 0.6165(3) 0.1200(3) 0.0704(17) Uani 1 4 d .
O67 O 0.4020(3) 0.6186(4) 0.5824(3) 0.087(2) Uani 1 4 d .
O68 O 0.4829(3) 0.6780(3) 0.5005(3) 0.0776(18) Uani 1 4 d .
O69 O 0.3579(3) 0.6791(3) 0.4848(3) 0.0783(19) Uani 1 4 d .
O70 O 0.2425(3) 1.1360(3) 0.6789(3) 0.0700(16) Uani 1 4 d .
O71 O 0.2313(5) 0.8723(5) 0.8378(5) 0.057(3) Uani 0.59 4 d .
O71B O 0.2495(8) 0.8808(8) 0.8188(7) 0.063(4) Uani 0.41 4 d .
O72 O 0.3530(6) 0.3781(6) 0.3489(5) 0.100(3) Uani 0.62 4 d .
O73 O 0.3440(8) 0.5868(6) 0.2440(6) 0.093(4) Uani 0.62 4 d .
O74 O 0.2969(5) 0.4885(5) 0.1894(4) 0.064(2) Uani 0.62 4 d .
O75 O 0.3495(7) 1.0831(10) 0.9096(8) 0.084(5) Uani 0.59 4 d .
O75B O 0.3457(9) 1.0738(14) 0.9245(11) 0.072(5) Uani 0.41 4 d .
O76 O 0.4061(6) 0.9697(6) 0.9263(7) 0.066(3) Uani 0.59 4 d .
O76B O 0.4150(11) 0.9867(11) 0.9385(12) 0.087(5) Uani 0.41 4 d .
O77 O 0.3489(4) 0.8810(5) 0.8551(5) 0.060(2) Uani 0.59 4 d .
O77B O 0.3551(7) 0.8811(7) 0.8945(8) 0.072(3) Uani 0.41 4 d .
O78 O 0.1645(3) 0.6473(3) 0.2268(3) 0.087(2) Uani 1 4 d .
O79 O 0.4134(7) 0.5739(8) 0.3444(6) 0.101(5) Uani 0.62 4 d .
O80 O 0.4310(5) 0.4775(6) 0.4093(4) 0.088(3) Uani 0.62 4 d .
O81 O 0.3277(5) 0.3680(6) 0.2282(5) 0.089(3) Uani 0.62 4 d .
O82 O 0.3988(3) 0.7587(4) 0.6095(3) 0.086(2) Uani 1 4 d .
O84 O 0.0927(3) 0.9563(3) 0.3675(3) 0.0804(19) Uani 1 4 d .
O172 O 0.3843(13) 0.3705(13) 0.4004(13) 0.130(6) Uani 0.38 4 d .
O173 O 0.3240(7) 0.5475(8) 0.2331(7) 0.072(4) Uani 0.38 4 d .
O174 O 0.3157(7) 0.4345(8) 0.1958(7) 0.082(4) Uani 0.38 4 d .
O179 O 0.3878(10) 0.5740(10) 0.3376(8) 0.080(5) Uani 0.38 4 d .
O180 O 0.4280(12) 0.5075(12) 0.4362(12) 0.112(6) Uani 0.38 4 d .
O181 O 0.3593(11) 0.3539(12) 0.2769(10) 0.125(6) Uani 0.38 4 d .
N85 N 0.2872(3) 0.9719(3) 0.9018(2) 0.0477(15) Uani 1 4 d .
N86 N 0.2227(3) 0.9719(3) 1.1086(2) 0.0457(15) Uani 1 4 d .
N87 N 0.3980(3) 0.4692(4) 0.2831(3) 0.085(3) Uani 1 4 d .
N88 N 0.0976(3) 0.5381(3) 0.2107(3) 0.0504(15) Uani 1 4 d .
N191 N 0.1161(10) 0.4322(11) 0.4348(8) 0.200(9) Uani 1 4 d .
N194 N 0.7306(10) 0.2406(10) 0.7159(8) 0.242(12) Uani 1 4 d .
C89 C 0.2348(3) 0.4388(4) 0.5254(3) 0.0434(16) Uani 1 4 d .
C90 C 0.2651(3) 0.4351(4) 0.4777(3) 0.0444(16) Uani 1 4 d .
C91 C 0.0090(3) 1.1534(3) 0.1702(3) 0.0400(15) Uani 1 4 d .
C92 C 0.2408(3) 0.9724(4) 1.0556(3) 0.0438(16) Uani 1 4 d .
C93 C 0.4790(3) -0.0636(4) 0.7683(3) 0.0532(18) Uani 1 4 d .
C94 C 0.2712(3) 0.9709(4) 0.9561(3) 0.0451(16) Uani 1 4 d .
C95 C 0.1575(3) 0.6030(3) 0.4470(3) 0.0430(16) Uani 1 4 d .
C96 C 0.0707(3) 0.7786(4) 0.3440(3) 0.0501(17) Uani 1 4 d .
C97 C 0.0433(3) 1.1174(3) 0.3606(3) 0.0431(16) Uani 1 4 d .
C98 C 0.0468(3) 0.5391(3) 0.2307(3) 0.0459(17) Uani 1 4 d .
C99 C 0.1591(3) 0.3900(4) 0.2601(3) 0.0522(18) Uani 1 4 d .
C100 C 0.0196(4) 1.2833(4) 0.0221(3) 0.0528(19) Uani 1 4 d .
C101 C 0.1819(3) 0.6380(3) 0.5015(3) 0.0449(16) Uani 1 4 d .
C102 C 0.0130(3) 0.7492(4) 0.3373(3) 0.0505(18) Uani 1 4 d .
C103 C -0.1414(4) 1.2486(4) 0.0054(3) 0.0500(18) Uani 1 4 d .
C104 C 0.0980(3) 0.4658(4) 0.0742(3) 0.057(2) Uani 1 4 d .
C105 C 0.0332(4) 1.2202(4) 0.0078(3) 0.0521(18) Uani 1 4 d .
C106 C 0.4465(3) 0.1110(4) 0.6413(4) 0.0563(19) Uani 1 4 d .
C107 C 0.3380(4) 0.2407(4) 0.5087(4) 0.0560(19) Uani 1 4 d .
C108 C 0.3444(4) 0.2623(4) 0.5713(3) 0.0532(19) Uani 1 4 d .
C109 C 0.4988(3) 0.1492(4) 0.6664(4) 0.060(2) Uani 1 4 d .
C110 C 0.3572(4) 0.6022(5) 0.5502(3) 0.062(2) Uani 1 4 d .
C111 C -0.1389(4) 1.2685(4) 0.0674(3) 0.0484(18) Uani 1 4 d .
C112 C 0.2918(3) 0.9512(4) 1.0553(3) 0.0526(18) Uani 1 4 d .
C113 C 0.4514(4) 0.4659(5) 0.2669(4) 0.070(3) Uani 1 4 d .
C114 C 0.0861(4) 0.5999(4) 0.0626(3) 0.064(2) Uani 1 4 d .
C115 C 0.2083(3) 0.4605(4) 0.3279(3) 0.057(2) Uani 1 4 d .
C116 C 0.0822(3) 0.9624(5) 0.5956(3) 0.062(2) Uani 1 4 d .
C117 C 0.2057(4) 0.8681(4) 0.6312(3) 0.0559(18) Uani 1 4 d .
C118 C 0.1310(3) 0.3771(4) 0.2030(3) 0.0527(18) Uani 1 4 d .
C119 C 0.1843(3) 1.0419(4) 0.7726(3) 0.0551(19) Uani 1 4 d .
C120 C 0.1718(3) 0.9401(4) 0.7693(3) 0.058(2) Uani 1 4 d .
C121 C 0.5637(4) -0.2249(5) 0.8492(4) 0.068(2) Uani 1 4 d .
C122 C 0.4946(4) -0.2554(5) 0.6627(4) 0.070(3) Uani 1 4 d .
C123 C 0.3070(3) 0.9497(4) 1.0040(3) 0.0528(18) Uani 1 4 d .
C124 C -0.0040(4) 0.5416(5) 0.1926(3) 0.071(3) Uani 1 4 d .
C125 C 0.3334(4) 0.6350(4) 0.4939(3) 0.059(2) Uani 1 4 d .
C126 C 0.2600(4) 0.8774(4) 0.6620(3) 0.0585(19) Uani 1 4 d .
C127 C 0.2350(4) 0.5172(5) 0.3272(3) 0.066(2) Uani 1 4 d .
C128 C 0.0416(4) 0.5529(4) 0.0498(4) 0.063(2) Uani 1 4 d .
C129 C 0.2149(5) 0.6185(5) 0.3166(4) 0.085(3) Uani 1 4 d .
C130 C 0.1932(3) 1.0925(4) 0.8133(3) 0.0563(19) Uani 1 4 d .
C131 C 0.1209(5) 0.6713(4) 0.1322(4) 0.072(3) Uani 1 4 d .
C132 C 0.4982(4) 0.2799(4) 0.5194(4) 0.071(2) Uani 1 4 d .
C133 C 0.1673(4) 0.3459(4) 0.3003(3) 0.058(2) Uani 1 4 d .
C134 C 0.5130(4) 0.2166(5) 0.5056(5) 0.073(3) Uani 1 4 d .
C135 C 0.0680(4) 1.0537(4) 0.5424(3) 0.068(2) Uani 1 4 d .
C136 C 0.0812(4) 1.1001(5) 0.5881(4) 0.075(3) Uani 1 4 d .
C137 C 0.1125(3) 0.9063(4) 0.5970(3) 0.061(2) Uani 1 4 d .
C138 C 0.1508(5) 1.1666(4) 0.6328(4) 0.077(3) Uani 1 4 d .
C139 C 0.1507(4) 0.2889(4) 0.2845(4) 0.073(3) Uani 1 4 d .
C140 C 0.2049(4) 0.9947(4) 1.0071(3) 0.065(2) Uani 1 4 d .
C141 C 0.1145(4) 0.3196(4) 0.1880(4) 0.070(2) Uani 1 4 d .
C142 C 0.4127(9) 0.5311(8) 0.4299(7) 0.085(4) Uani 0.62 4 d .
C143 C 0.1006(4) 0.4108(4) 0.1067(3) 0.056(2) Uani 1 4 d .
C144 C 0.4015(6) 0.8720(7) 0.8901(7) 0.060(3) Uani 0.59 4 d .
C145 C 0.1815(4) 0.8864(5) 0.8062(4) 0.076(3) Uani 1 4 d .
C146 C 0.2203(4) 0.9945(5) 0.9561(3) 0.064(2) Uani 1 4 d .
C147 C 0.0519(4) 0.5406(5) 0.2885(3) 0.069(3) Uani 1 4 d .
C148 C 0.2609(6) 0.4437(7) 0.1734(6) 0.067(3) Uani 0.62 4 d .
C149 C 0.1893(5) 0.8128(5) 0.6084(4) 0.074(2) Uani 1 4 d .
C150 C 0.3269(4) 0.9414(5) 0.7205(4) 0.075(3) Uani 1 4 d .
C151 C 0.3258(4) 1.1003(5) 0.7365(4) 0.072(2) Uani 1 4 d .
C152 C 0.3010(5) 1.1447(5) 0.6947(5) 0.080(3) Uani 1 4 d .
C153 C 0.1247(5) 0.2762(5) 0.2291(4) 0.077(3) Uani 1 4 d .
C154 C 0.5018(5) 0.4659(7) 0.3058(4) 0.109(4) Uani 1 4 d .
C155 C 0.4325(8) 1.0269(9) 0.9301(9) 0.077(4) Uani 0.59 4 d .
C156 C 0.1729(6) 0.6589(5) 0.2865(4) 0.100(4) Uani 1 4 d .
C157 C 0.2290(6) 0.7678(5) 0.6182(5) 0.088(3) Uani 1 4 d .
C158 C 0.3176(6) 0.8280(7) 0.8407(7) 0.065(3) Uani 0.59 4 d .
C159 C 0.2980(5) 0.8311(5) 0.6692(4) 0.076(3) Uani 1 4 d .
C160 C 0.2121(5) 1.1801(4) 0.6433(4) 0.083(3) Uani 1 4 d .
C161 C 0.1286(6) 0.6851(5) 0.1932(5) 0.090(3) Uani 1 4 d .
C162 C 0.3284(4) 0.9975(5) 0.7498(4) 0.070(2) Uani 1 4 d .
C163 C 0.4329(7) 0.9263(7) 0.8994(7) 0.059(3) Uani 0.59 4 d .
C164 C 0.4008(9) 0.4267(9) 0.4378(8) 0.093(4) Uani 0.62 4 d .
C165 C 0.4490(5) 0.4656(7) 0.2102(5) 0.108(5) Uani 1 4 d .
C166 C 0.3001(8) 0.3819(8) 0.1765(7) 0.075(4) Uani 0.62 4 d .
C167 C 0.2825(5) 0.7769(5) 0.6479(5) 0.089(3) Uani 1 4 d .
C168 C 0.2599(4) 1.1254(5) 0.8967(5) 0.082(3) Uani 1 4 d .
C169 C 0.2396(11) 1.1978(12) 0.9576(12) 0.108(6) Uani 0.59 4 d .
C170 C 0.2216(5) 1.1633(5) 0.9104(5) 0.098(4) Uani 1 4 d .
C171 C 0.4000(10) 0.3802(9) 0.3923(6) 0.111(5) Uani 0.62 4 d .
C172 C 0.3078(8) 0.5895(8) 0.1924(7) 0.085(4) Uani 0.62 4 d .
C173 C 0.2930(11) 1.1959(11) 0.9916(10) 0.104(6) Uani 0.59 4 d .
C174 C 0.3893(9) 0.6273(8) 0.2601(8) 0.096(4) Uani 0.62 4 d .
C175 C 0.3997(10) 0.6645(9) 0.2235(8) 0.115(5) Uani 0.62 4 d .
C176 C 0.4465(9) 0.7009(9) 0.2432(8) 0.126(5) Uani 0.62 4 d .
C177 C 0.2984(9) 0.3396(8) 0.2603(8) 0.087(4) Uani 0.62 4 d .
C178 C 0.4408(9) 0.5774(10) 0.4031(7) 0.097(4) Uani 0.62 4 d .
C179 C 0.4816(9) 0.6943(9) 0.2975(8) 0.129(5) Uani 0.62 4 d .
C180 C 0.4741(9) 0.6495(9) 0.3301(8) 0.116(5) Uani 0.62 4 d .
C181 C 0.2656(7) 0.5430(7) 0.1824(7) 0.065(3) Uani 0.62 4 d .
C182 C 0.3344(9) 0.3294(8) 0.3169(8) 0.087(4) Uani 0.62 4 d .
C183 C 0.2607(6) 0.8423(8) 0.8051(6) 0.064(3) Uani 0.59 4 d .
C184 C 0.4258(10) 0.6155(7) 0.3127(7) 0.094(4) Uani 0.62 4 d .
C185 C 0.4007(7) 1.0658(9) 0.9628(8) 0.083(4) Uani 0.59 4 d .
C186 C 0.3153(9) 1.1237(11) 0.9282(10) 0.086(5) Uani 0.59 4 d .
C187 C 0.3319(10) 1.1588(11) 0.9785(9) 0.095(5) Uani 0.59 4 d .
C188 C 0.0736(4) 0.9318(5) 0.4104(4) 0.074(3) Uani 1 4 d .
C190 C 0.0198(3) 0.9418(3) 0.2302(3) 0.0380(15) Uani 1 4 d .
C192 C 0.0799(10) 0.4119(12) 0.3935(11) 0.165(8) Uani 1 4 d .
C193 C 0.0326(9) 0.3788(9) 0.3342(10) 0.189(8) Uani 1 4 d .
C195 C 0.6885(12) 0.2421(13) 0.6783(10) 0.225(13) Uani 1 4 d .
C196 C 0.6394(10) 0.2412(12) 0.6337(9) 0.243(13) Uani 1 4 d .
C242 C 0.4574(8) 0.5446(12) 0.4082(8) 0.102(5) Uani 0.38 4 d .
C244 C 0.4112(9) 0.8817(12) 0.9107(14) 0.082(5) Uani 0.41 4 d .
C248 C 0.2822(13) 0.3864(13) 0.1975(12) 0.091(6) Uani 0.38 4 d .
C255 C 0.4297(13) 1.0389(12) 0.9102(15) 0.081(5) Uani 0.41 4 d .
C258 C 0.3308(9) 0.8295(10) 0.8654(11) 0.072(5) Uani 0.41 4 d .
C263 C 0.4385(13) 0.9365(12) 0.9180(16) 0.095(6) Uani 0.41 4 d .
C264 C 0.4609(13) 0.4452(12) 0.4536(15) 0.114(6) Uani 0.38 4 d .
C266 C 0.3095(13) 0.3718(17) 0.2702(11) 0.105(7) Uani 0.38 4 d .
C269 C 0.2336(14) 1.1895(16) 0.9708(19) 0.101(7) Uani 0.41 4 d .
C271 C 0.4104(17) 0.4102(17) 0.433(2) 0.127(7) Uani 0.38 4 d .
C272 C 0.2913(12) 0.5372(13) 0.1802(11) 0.073(5) Uani 0.38 4 d .
C273 C 0.2829(14) 1.1763(15) 1.0085(15) 0.093(6) Uani 0.41 4 d .
C274 C 0.3454(16) 0.6059(11) 0.2452(12) 0.068(4) Uani 0.38 4 d .
C275 C 0.3326(10) 0.6444(9) 0.2052(9) 0.069(4) Uani 0.38 4 d .
C276 C 0.3567(12) 0.7018(11) 0.2133(10) 0.077(5) Uani 0.38 4 d .
C277 C 0.3952(14) 0.3301(18) 0.3220(13) 0.130(6) Uani 0.38 4 d .
C278 C 0.4148(15) 0.5934(12) 0.3944(10) 0.092(5) Uani 0.38 4 d .
C279 C 0.3915(12) 0.7139(11) 0.2673(10) 0.079(5) Uani 0.38 4 d .
C280 C 0.4022(12) 0.6714(10) 0.3075(10) 0.079(5) Uani 0.38 4 d .
C281 C 0.2712(12) 0.4782(11) 0.1757(13) 0.076(5) Uani 0.38 4 d .
C282 C 0.3661(17) 0.3274(16) 0.3669(15) 0.127(6) Uani 0.38 4 d .
C283 C 0.2689(9) 0.8322(10) 0.8546(9) 0.071(4) Uani 0.41 4 d .
C284 C 0.3802(11) 0.6153(9) 0.2997(8) 0.060(4) Uani 0.38 4 d .
C285 C 0.4092(9) 1.0916(12) 0.9377(13) 0.083(5) Uani 0.41 4 d .
C286 C 0.3101(12) 1.1128(16) 0.9412(14) 0.079(5) Uani 0.41 4 d .
C287 C 0.3217(13) 1.1391(14) 0.9962(13) 0.088(6) Uani 0.41 4 d .
H1AM H 0.3767 0.66692 0.18556 0.1383 Uiso 0.62 4 calc R
H1AN H 0.45417 0.73041 0.21888 0.1514 Uiso 0.62 4 calc R
H1AS H 0.5109 0.72147 0.31158 0.1542 Uiso 0.62 4 calc R
H1AT H 0.50127 0.64094 0.36463 0.1387 Uiso 0.62 4 calc R
H1AK H 0.32863 0.5868 0.16311 0.1023 Uiso 0.62 4 calc R
H1AL H 0.28878 0.62797 0.18802 0.1023 Uiso 0.62 4 calc R
H1AU H 0.24312 0.54552 0.21025 0.0777 Uiso 0.62 4 calc R
H1AV H 0.24033 0.54586 0.14351 0.0777 Uiso 0.62 4 calc R
H1AC H 0.23715 0.44992 0.13421 0.0806 Uiso 0.62 4 calc R
H1AD H 0.23645 0.44029 0.19935 0.0806 Uiso 0.62 4 calc R
H1AG H 0.2754 0.34894 0.15964 0.0900 Uiso 0.62 4 calc R
H1AH H 0.32687 0.38787 0.15339 0.0900 Uiso 0.62 4 calc R
H1AO H 0.28439 0.3018 0.24224 0.1042 Uiso 0.62 4 calc R
H1AP H 0.26601 0.36361 0.26273 0.1042 Uiso 0.62 4 calc R
H1AW H 0.31402 0.30458 0.33791 0.1039 Uiso 0.62 4 calc R
H1AX H 0.36727 0.30689 0.31326 0.1039 Uiso 0.62 4 calc R
H1AI H 0.43198 0.38751 0.37623 0.1328 Uiso 0.62 4 calc R
H1AJ H 0.40576 0.3414 0.41098 0.1328 Uiso 0.62 4 calc R
H1AE H 0.42345 0.41475 0.47601 0.1116 Uiso 0.62 4 calc R
H1AF H 0.36282 0.43803 0.43947 0.1116 Uiso 0.62 4 calc R
H1AA H 0.42508 0.53321 0.472 0.1019 Uiso 0.62 4 calc R
H1AB H 0.37159 0.53497 0.41729 0.1019 Uiso 0.62 4 calc R
H1AQ H 0.43604 0.61669 0.41835 0.1163 Uiso 0.62 4 calc R
H1AR H 0.48111 0.56914 0.41016 0.1163 Uiso 0.62 4 calc R
H1BM H 0.30692 0.63467 0.16993 0.0824 Uiso 0.38 4 calc R
H1BN H 0.34939 0.7301 0.18357 0.0925 Uiso 0.38 4 calc R
H1BS H 0.40753 0.75166 0.2758 0.0946 Uiso 0.38 4 calc R
H1BT H 0.42656 0.68076 0.34365 0.0945 Uiso 0.38 4 calc R
H1BK H 0.31281 0.54387 0.15196 0.0882 Uiso 0.38 4 calc R
H1BL H 0.25931 0.56466 0.17166 0.0882 Uiso 0.38 4 calc R
H1BU H 0.25171 0.4699 0.13546 0.0910 Uiso 0.38 4 calc R
H1BV H 0.24364 0.47425 0.19825 0.0910 Uiso 0.38 4 calc R
H1BC H 0.28856 0.35382 0.17312 0.1090 Uiso 0.38 4 calc R
H1BD H 0.24206 0.39649 0.18764 0.1090 Uiso 0.38 4 calc R
H1BG H 0.30924 0.40773 0.29285 0.1258 Uiso 0.38 4 calc R
H1BH H 0.28704 0.34144 0.28282 0.1258 Uiso 0.38 4 calc R
H1BO H 0.4292 0.35446 0.33434 0.1560 Uiso 0.38 4 calc R
H1BP H 0.4061 0.29034 0.31283 0.1560 Uiso 0.38 4 calc R
H1BW H 0.32531 0.33071 0.35032 0.1524 Uiso 0.38 4 calc R
H1BX H 0.37409 0.28983 0.3878 0.1524 Uiso 0.38 4 calc R
H1BI H 0.40695 0.39471 0.47021 0.1524 Uiso 0.38 4 calc R
H1BJ H 0.3824 0.44195 0.42404 0.1524 Uiso 0.38 4 calc R
H1BE H 0.48891 0.43755 0.43228 0.1365 Uiso 0.38 4 calc R
H1BF H 0.47793 0.44125 0.495 0.1365 Uiso 0.38 4 calc R
H1BA H 0.46354 0.52631 0.37354 0.1229 Uiso 0.38 4 calc R
H1BB H 0.49338 0.55768 0.43359 0.1229 Uiso 0.38 4 calc R
H1BQ H 0.38936 0.59316 0.41947 0.1100 Uiso 0.38 4 calc R
H1BR H 0.43215 0.63247 0.39508 0.1100 Uiso 0.38 4 calc R
H1EI H 0.2139 1.22415 0.96717 0.1299 Uiso 0.59 4 calc R
H1EJ H 0.30357 1.2201 1.02441 0.1244 Uiso 0.59 4 calc R
H1EO H 0.36885 1.1567 1.00239 0.1137 Uiso 0.59 4 calc R
H1EM H 0.42271 1.10032 0.98029 0.0991 Uiso 0.59 4 calc R
H1EN H 0.38835 1.04358 0.99217 0.0991 Uiso 0.59 4 calc R
H1EC H 0.42928 1.04295 0.89161 0.0924 Uiso 0.59 4 calc R
H1ED H 0.47244 1.02424 0.95082 0.0924 Uiso 0.59 4 calc R
H1EG H 0.47101 0.91869 0.92373 0.0705 Uiso 0.59 4 calc R
H1EH H 0.43624 0.94159 0.8624 0.0705 Uiso 0.59 4 calc R
H1EA H 0.42126 0.84279 0.87268 0.0719 Uiso 0.59 4 calc R
H1EB H 0.39877 0.8563 0.92714 0.0719 Uiso 0.59 4 calc R
H1EE H 0.31516 0.80758 0.87574 0.0775 Uiso 0.59 4 calc R
H1EF H 0.33642 0.80168 0.81938 0.0775 Uiso 0.59 4 calc R
H1EK H 0.26326 0.86692 0.77246 0.0764 Uiso 0.59 4 calc R
H1EL H 0.24066 0.80585 0.79 0.0764 Uiso 0.59 4 calc R
H1FI H 0.20721 1.2142 0.98121 0.1212 Uiso 0.41 4 calc R
H1FJ H 0.29116 1.19363 1.04518 0.1110 Uiso 0.41 4 calc R
H1FO H 0.35564 1.131 1.02407 0.1054 Uiso 0.41 4 calc R
H1FM H 0.41446 1.12897 0.91923 0.0994 Uiso 0.41 4 calc R
H1FN H 0.42715 1.09397 0.97911 0.0994 Uiso 0.41 4 calc R
H1FC H 0.41133 1.03775 0.86881 0.0971 Uiso 0.41 4 calc R
H1FD H 0.47056 1.04109 0.9158 0.0971 Uiso 0.41 4 calc R
H1FG H 0.44426 0.94738 0.88069 0.1139 Uiso 0.41 4 calc R
H1FH H 0.47591 0.93019 0.94425 0.1139 Uiso 0.41 4 calc R
H1FA H 0.42452 0.85929 0.88218 0.0983 Uiso 0.41 4 calc R
H1FB H 0.42338 0.86015 0.94719 0.0983 Uiso 0.41 4 calc R
H1FE H 0.34545 0.79465 0.88877 0.0866 Uiso 0.41 4 calc R
H1FF H 0.34081 0.82615 0.82887 0.0866 Uiso 0.41 4 calc R
H1FK H 0.25183 0.7957 0.83592 0.0846 Uiso 0.41 4 calc R
H1FL H 0.25876 0.83668 0.89091 0.0846 Uiso 0.41 4 calc R
H10A H 0.13468 0.48569 0.08521 0.0689 Uiso 1 4 calc R
H10B H 0.08866 0.45725 0.03298 0.0689 Uiso 1 4 calc R
H11A H 0.12114 0.58459 0.05615 0.0764 Uiso 1 4 calc R
H11B H 0.07387 0.63405 0.03736 0.0764 Uiso 1 4 calc R
H11C H 0.23694 0.42989 0.34131 0.0686 Uiso 1 4 calc R
H11D H 0.18406 0.46171 0.35412 0.0686 Uiso 1 4 calc R
H11E H 0.04147 0.95575 0.58202 0.0744 Uiso 1 4 calc R
H11F H 0.09061 0.97963 0.6342 0.0744 Uiso 1 4 calc R
H11G H 0.14638 1.04386 0.74626 0.0661 Uiso 1 4 calc R
H11H H 0.21171 1.04348 0.74976 0.0661 Uiso 1 4 calc R
H12A H 0.1923 0.93673 0.73976 0.0701 Uiso 1 4 calc R
H12B H 0.13158 0.94413 0.75005 0.0701 Uiso 1 4 calc R
H12C H -0.00683 0.5441 0.153 0.0848 Uiso 1 4 calc R
H12D H 0.25766 0.52721 0.36603 0.0791 Uiso 1 4 calc R
H12E H 0.2601 0.51557 0.30184 0.0791 Uiso 1 4 calc R
H12F H 0.0063 0.56956 0.05441 0.0758 Uiso 1 4 calc R
H12G H 0.03504 0.5403 0.00974 0.0758 Uiso 1 4 calc R
H12H H 0.2486 0.62179 0.3025 0.1017 Uiso 1 4 calc R
H12I H 0.22546 0.62757 0.35777 0.1017 Uiso 1 4 calc R
H13A H 0.18833 1.12996 0.79212 0.0676 Uiso 1 4 calc R
H13B H 0.16583 1.09105 0.83622 0.0676 Uiso 1 4 calc R
H13C H 0.09772 0.70187 0.10834 0.0859 Uiso 1 4 calc R
H13D H 0.15758 0.67048 0.12357 0.0859 Uiso 1 4 calc R
H13E H 0.18447 0.35475 0.33913 0.0692 Uiso 1 4 calc R
H13F H 0.02784 1.04376 0.53391 0.0811 Uiso 1 4 calc R
H13G H 0.07493 1.06978 0.50722 0.0811 Uiso 1 4 calc R
H13H H 0.05794 1.13517 0.5752 0.0900 Uiso 1 4 calc R
H13I H 0.07302 1.08515 0.62311 0.0900 Uiso 1 4 calc R
H13J H 0.09732 0.87645 0.61826 0.0727 Uiso 1 4 calc R
H13K H 0.10816 0.8917 0.5578 0.0727 Uiso 1 4 calc R
H13L H 0.14154 1.16079 0.66947 0.0927 Uiso 1 4 calc R
H13M H 0.12815 1.19952 0.61243 0.0927 Uiso 1 4 calc R
H13N H 0.15743 0.25867 0.31235 0.0873 Uiso 1 4 calc R
H14A H 0.0963 0.31021 0.14956 0.0842 Uiso 1 4 calc R
H14B H 0.06289 0.39348 0.09977 0.0668 Uiso 1 4 calc R
H14C H 0.12507 0.38219 0.0946 0.0668 Uiso 1 4 calc R
H14F H 0.15706 0.88985 0.83205 0.0910 Uiso 1 4 calc R
H14G H 0.16772 0.85265 0.78093 0.0910 Uiso 1 4 calc R
H14H H 0.08764 0.54099 0.31497 0.0823 Uiso 1 4 calc R
H14I H 0.15202 0.80577 0.58678 0.0887 Uiso 1 4 calc R
H15A H 0.3541 0.94175 0.69731 0.0902 Uiso 1 4 calc R
H15B H 0.33723 0.90934 0.7487 0.0902 Uiso 1 4 calc R
H15C H 0.36646 1.10698 0.7506 0.0869 Uiso 1 4 calc R
H15D H 0.30941 1.10256 0.76921 0.0869 Uiso 1 4 calc R
H15E H 0.31002 1.18429 0.71121 0.0962 Uiso 1 4 calc R
H15F H 0.31575 1.14126 0.66095 0.0962 Uiso 1 4 calc R
H15G H 0.11346 0.23711 0.21853 0.0930 Uiso 1 4 calc R
H15H H 0.50327 0.4661 0.34512 0.1303 Uiso 1 4 calc R
H15K H 0.18548 0.6998 0.29548 0.1206 Uiso 1 4 calc R
H15L H 0.13775 0.65302 0.2975 0.1206 Uiso 1 4 calc R
H15M H 0.21805 0.72982 0.60351 0.1061 Uiso 1 4 calc R
H15P H 0.3357 0.83772 0.68966 0.0914 Uiso 1 4 calc R
H16A H 0.22237 1.18104 0.60674 0.0991 Uiso 1 4 calc R
H16B H 0.22063 1.21888 0.66178 0.0991 Uiso 1 4 calc R
H16C H 0.14295 0.72548 0.20092 0.1079 Uiso 1 4 calc R
H16D H 0.0921 0.68295 0.20217 0.1079 Uiso 1 4 calc R
H16E H 0.30127 0.99687 0.77303 0.0835 Uiso 1 4 calc R
H16F H 0.36602 1.00382 0.7757 0.0835 Uiso 1 4 calc R
H16I H 0.41406 0.46518 0.18232 0.1296 Uiso 1 4 calc R
H16J H 0.30888 0.74589 0.65372 0.1063 Uiso 1 4 calc R
H17A H 0.18417 1.16517 0.88758 0.1175 Uiso 1 4 calc R
H18A H 0.08942 0.89258 0.4191 0.0891 Uiso 1 4 calc R
H18B H 0.03279 0.92919 0.39817 0.0891 Uiso 1 4 calc R
H18C H 0.08485 0.95642 0.44455 0.0891 Uiso 1 4 calc R
H19A H 0.05215 0.369 0.30545 0.2264 Uiso 1 4 calc R
H19B H 0.00209 0.40603 0.31792 0.2264 Uiso 1 4 calc R
H19C H 0.01744 0.34299 0.34648 0.2264 Uiso 1 4 calc R
H19D H 0.60704 0.23969 0.64935 0.2912 Uiso 1 4 calc R
H19E H 0.63942 0.2067 0.60982 0.2912 Uiso 1 4 calc R
H19F H 0.63746 0.27673 0.61064 0.2912 Uiso 1 4 calc R
H84D H 0.08718 0.99265 0.36648 0.0964 Uiso 1 4 calc R
H87A H 0.36905 0.47052 0.25115 0.1017 Uiso 1 4 calc R
H87B H 0.39779 0.50197 0.30425 0.1017 Uiso 1 4 calc R
H87C H 0.39451 0.437 0.30394 0.1017 Uiso 1 4 calc R
H88A H 0.12812 0.53619 0.24122 0.0605 Uiso 1 4 calc R
H88B H 0.09932 0.57131 0.19059 0.0605 Uiso 1 4 calc R
H88C H 0.09692 0.50632 0.18809 0.0605 Uiso 1 4 calc R
O199 O 0.3969(13) 0.9250(12) 0.5917(13) 0.382(15) Uani 1 4 d .
H19N H 0.38094 0.89743 0.60388 0.4589 Uiso 1 4 calc R
C199 C 0.4237(10) 0.9555(12) 0.6327(10) 0.347(17) Uani 1 4 d .
H19K H 0.44675 0.92998 0.66198 0.4169 Uiso 1 4 calc R
H19L H 0.39751 0.97727 0.64876 0.4169 Uiso 1 4 calc R
H19M H 0.44761 0.98308 0.6194 0.4169 Uiso 1 4 calc R
H1CE H 0.18833 0.98863 1.10196 0.0549 Uiso 1 4 calc R
H1CF H 0.24745 0.99259 1.13598 0.0549 Uiso 1 4 calc R
H1CG H 0.22112 0.93436 1.12044 0.0549 Uiso 1 4 calc R
H1CC H 0.16983 1.0102 1.0083 0.0783 Uiso 1 4 calc R
H1CD H 0.19624 1.01015 0.92231 0.0769 Uiso 1 4 calc R
H1CB H 0.34197 0.93396 1.00286 0.0633 Uiso 1 4 calc R
H1CA H 0.31681 0.93757 1.08947 0.0631 Uiso 1 4 calc R
H1CH H 0.25887 0.98756 0.87395 0.0572 Uiso 1 4 calc R
H1CI H 0.29408 0.93477 0.89197 0.0572 Uiso 1 4 calc R
H1CJ H 0.31841 0.9941 0.90594 0.0572 Uiso 1 4 calc R

loop_
_atom_site_aniso_label
_atom_site_aniso_U_11
_atom_site_aniso_U_22
_atom_site_aniso_U_33
_atom_site_aniso_U_12
_atom_site_aniso_U_13
_atom_site_aniso_U_23
Mn1 0.0425(8) 0.0503(9) 0.0286(8) 0.0000 0.0084(6) 0.0000
Mn2 0.0743(9) 0.0660(8) 0.0349(6) 0.0162(7) 0.0102(6) 0.0055(6)
Mn3 0.0451(9) 0.0773(13) 0.0587(11) 0.0000 0.0209(8) 0.0000
Mn4 0.0571(7) 0.0606(7) 0.0273(6) 0.0098(6) 0.0014(5) 0.0008(5)
Mn5 0.0793(11) 0.1237(14) 0.0580(9) -0.0448(10) 0.0126(8) -0.0288(9)
Cr6 0.0482(10) 0.0776(13) 0.0418(10) 0.0000 0.0022(8) 0.0000
Cr7 0.0604(8) 0.0560(8) 0.0284(6) -0.0053(6) 0.0019(5) 0.0043(5)
Cr8 0.0551(8) 0.0624(9) 0.0703(10) 0.0098(7) 0.0142(7) 0.0030(7)
Cr9 0.0478(7) 0.0595(8) 0.0242(6) 0.0006(6) 0.0095(5) -0.0042(5)
Cr10 0.0457(9) 0.0491(9) 0.0290(8) 0.0000 0.0072(7) 0.0000
O11 0.039(3) 0.056(3) 0.030(2) -0.003(2) 0.015(2) 0.001(2)
O12 0.052(3) 0.061(3) 0.031(2) 0.003(2) 0.017(2) -0.003(2)
O13 0.047(3) 0.066(3) 0.029(2) 0.004(2) 0.013(2) -0.002(2)
O14 0.053(3) 0.054(3) 0.030(2) 0.001(2) 0.020(2) -0.004(2)
O15 0.040(3) 0.056(3) 0.034(3) -0.004(2) 0.004(2) 0.001(2)
O16 0.042(3) 0.081(4) 0.048(3) 0.003(3) 0.018(2) 0.003(3)
O17 0.059(3) 0.062(3) 0.025(2) 0.001(3) 0.007(2) -0.008(2)
O18 0.050(3) 0.063(3) 0.037(3) 0.010(3) 0.014(2) -0.004(2)
O19 0.059(3) 0.062(3) 0.030(3) -0.001(3) 0.015(2) -0.002(2)
O20 0.050(3) 0.059(3) 0.025(2) 0.001(2) 0.008(2) -0.005(2)
O21 0.047(3) 0.061(3) 0.036(3) -0.003(2) 0.005(2) -0.005(2)
O22 0.039(3) 0.083(4) 0.071(4) -0.001(3) 0.012(3) -0.009(3)
O23 0.053(3) 0.058(3) 0.033(3) -0.011(3) 0.002(2) 0.004(2)
O24 0.052(3) 0.070(3) 0.030(3) -0.008(3) 0.009(2) -0.006(2)
O25 0.054(3) 0.083(4) 0.047(3) -0.003(3) 0.020(3) 0.003(3)
O26 0.069(4) 0.069(4) 0.025(3) -0.006(3) 0.001(2) 0.005(2)
O27 0.061(3) 0.059(3) 0.024(2) -0.013(3) -0.002(2) 0.001(2)
O28 0.049(3) 0.054(3) 0.029(2) 0.008(2) 0.002(2) -0.001(2)
O29 0.055(3) 0.079(4) 0.031(3) 0.000(3) 0.004(2) 0.000(2)
O30 0.051(3) 0.059(3) 0.045(3) -0.001(3) 0.003(2) 0.014(2)
O31 0.069(3) 0.059(3) 0.029(3) 0.001(3) 0.004(2) -0.001(2)
O32 0.071(4) 0.068(3) 0.029(3) 0.012(3) 0.003(2) -0.003(2)
O33 0.063(3) 0.054(3) 0.037(3) -0.004(3) 0.006(2) 0.005(2)
O34 0.056(3) 0.085(4) 0.031(3) 0.017(3) 0.002(2) 0.001(3)
O35 0.052(3) 0.084(4) 0.054(3) 0.004(3) -0.005(3) -0.013(3)
O36 0.070(3) 0.063(3) 0.036(3) 0.009(3) 0.010(2) -0.006(2)
O37 0.050(3) 0.098(5) 0.042(3) -0.004(3) 0.001(2) -0.007(3)
O38 0.074(4) 0.056(3) 0.035(3) -0.009(3) 0.010(3) 0.003(2)
O39 0.060(3) 0.067(3) 0.021(2) -0.002(3) 0.002(2) -0.010(2)
O40 0.068(4) 0.070(4) 0.049(3) 0.003(3) 0.010(3) 0.018(3)
O41 0.078(4) 0.060(3) 0.037(3) 0.020(3) 0.007(3) 0.001(2)
O42 0.066(3) 0.064(3) 0.027(3) 0.001(3) -0.000(2) 0.002(2)
O43 0.047(3) 0.074(4) 0.065(4) -0.004(3) 0.017(3) 0.001(3)
O44 0.052(3) 0.081(4) 0.033(3) 0.007(3) 0.017(2) 0.002(3)
O45 0.060(3) 0.082(4) 0.019(2) -0.008(3) 0.004(2) -0.007(2)
O46 0.044(3) 0.079(4) 0.032(3) -0.005(3) 0.009(2) 0.009(2)
O47 0.049(3) 0.096(4) 0.047(3) -0.017(3) 0.015(3) -0.017(3)
O48 0.062(3) 0.069(3) 0.026(2) -0.009(3) -0.002(2) 0.001(2)
O49 0.080(4) 0.052(3) 0.037(3) 0.014(3) 0.010(3) -0.001(2)
O50 0.068(4) 0.068(4) 0.062(3) 0.019(3) 0.020(3) -0.002(3)
O51 0.056(3) 0.078(4) 0.042(3) 0.017(3) 0.002(2) 0.006(3)
O52 0.048(3) 0.079(4) 0.032(3) -0.004(3) 0.008(2) 0.002(3)
O53 0.076(4) 0.063(3) 0.044(3) 0.012(3) 0.020(3) 0.009(3)
O54 0.053(3) 0.072(3) 0.036(3) 0.002(3) 0.016(2) -0.002(2)
O55 0.047(3) 0.063(4) 0.091(4) 0.002(3) 0.008(3) 0.011(3)
O56 0.055(3) 0.081(4) 0.038(3) 0.009(3) 0.003(2) -0.001(3)
O57 0.080(4) 0.068(4) 0.041(3) 0.018(3) 0.011(3) -0.001(3)
O58 0.043(3) 0.078(4) 0.050(3) 0.010(3) 0.008(2) 0.000(3)
O59 0.087(4) 0.086(4) 0.027(3) -0.038(3) 0.010(3) -0.008(3)
O60 0.045(3) 0.071(4) 0.075(4) 0.005(3) 0.008(3) 0.010(3)
O61 0.065(4) 0.062(4) 0.101(5) -0.001(3) 0.033(4) -0.008(3)
O62 0.065(4) 0.115(6) 0.077(4) -0.017(4) 0.011(3) -0.049(4)
O63 0.074(4) 0.092(4) 0.090(5) -0.027(4) 0.035(4) -0.042(4)
O64 0.048(3) 0.082(4) 0.049(3) 0.004(3) 0.015(2) -0.008(3)
O65 0.086(4) 0.059(3) 0.067(4) 0.005(3) 0.026(3) -0.001(3)
O66 0.102(5) 0.056(3) 0.049(3) -0.012(3) 0.012(3) 0.010(3)
O67 0.071(4) 0.132(5) 0.047(4) -0.033(4) -0.005(3) -0.005(4)
O68 0.096(5) 0.072(4) 0.065(4) -0.027(4) 0.023(4) -0.017(3)
O69 0.086(4) 0.100(5) 0.045(3) -0.041(4) 0.012(3) -0.008(3)
O70 0.087(4) 0.071(4) 0.049(3) -0.014(3) 0.013(3) 0.001(3)
O71 0.064(6) 0.067(6) 0.044(6) 0.008(5) 0.019(4) -0.006(5)
O71B 0.084(8) 0.068(9) 0.042(8) 0.016(7) 0.028(6) -0.003(6)
O72 0.128(8) 0.104(7) 0.068(6) 0.003(7) 0.028(6) 0.006(5)
O73 0.125(7) 0.079(7) 0.061(6) -0.026(6) 0.001(5) -0.002(6)
O74 0.069(6) 0.082(5) 0.041(5) -0.012(5) 0.013(4) -0.010(5)
O75 0.052(6) 0.092(8) 0.101(10) 0.001(5) 0.010(6) -0.018(7)
O75B 0.049(7) 0.097(10) 0.070(9) -0.001(7) 0.016(6) -0.027(8)
O76 0.046(6) 0.089(7) 0.064(7) 0.013(5) 0.017(5) -0.011(5)
O76B 0.061(9) 0.104(10) 0.092(11) -0.001(8) 0.013(8) 0.005(9)
O77 0.055(5) 0.075(6) 0.055(5) 0.008(4) 0.021(4) 0.008(5)
O77B 0.079(7) 0.081(8) 0.059(8) 0.021(6) 0.022(7) 0.005(7)
O78 0.125(6) 0.076(4) 0.051(4) -0.020(4) 0.005(4) -0.003(3)
O79 0.142(12) 0.106(8) 0.049(6) 0.005(8) 0.013(7) 0.002(6)
O80 0.119(7) 0.128(7) 0.026(4) 0.069(6) 0.036(4) 0.005(5)
O81 0.096(7) 0.098(7) 0.070(6) -0.026(6) 0.017(6) 0.008(6)
O82 0.050(3) 0.155(6) 0.044(3) -0.011(4) -0.001(3) -0.013(4)
O84 0.081(5) 0.080(5) 0.089(5) 0.007(4) 0.039(4) 0.009(4)
O172 0.125(12) 0.139(11) 0.113(11) 0.014(10) 0.009(10) -0.010(9)
O173 0.073(8) 0.080(7) 0.062(7) -0.022(7) 0.016(6) -0.022(6)
O174 0.084(9) 0.089(8) 0.062(8) -0.032(7) -0.000(7) -0.016(7)
O179 0.107(13) 0.089(9) 0.051(8) 0.026(10) 0.034(8) -0.006(7)
O180 0.123(12) 0.127(10) 0.079(10) 0.016(9) 0.012(9) -0.002(9)
O181 0.124(11) 0.143(13) 0.093(10) 0.002(11) 0.003(9) -0.006(10)
N85 0.042(3) 0.078(4) 0.027(3) 0.006(3) 0.014(2) -0.002(3)
N86 0.044(3) 0.069(4) 0.027(3) -0.001(3) 0.015(2) 0.003(3)
N87 0.079(5) 0.136(8) 0.051(4) -0.039(5) 0.039(4) -0.044(5)
N88 0.066(4) 0.058(4) 0.031(3) -0.015(3) 0.019(3) -0.005(3)
N191 0.23(2) 0.236(19) 0.156(16) 0.062(16) 0.098(12) 0.097(16)
N194 0.25(2) 0.30(2) 0.133(14) -0.16(2) -0.029(12) 0.064(15)
C89 0.046(4) 0.061(4) 0.023(3) 0.008(3) 0.008(3) -0.001(3)
C90 0.041(4) 0.066(4) 0.024(3) 0.006(4) 0.005(3) -0.000(3)
C91 0.043(4) 0.051(4) 0.027(3) -0.005(3) 0.011(3) -0.003(3)
C92 0.047(4) 0.066(4) 0.022(3) 0.002(3) 0.017(3) 0.004(3)
C93 0.037(4) 0.083(5) 0.041(4) -0.002(4) 0.014(3) -0.001(4)
C94 0.047(4) 0.068(4) 0.024(3) 0.003(3) 0.016(3) 0.000(3)
C95 0.055(4) 0.054(4) 0.020(3) 0.003(3) 0.009(3) 0.004(3)
C96 0.059(4) 0.059(5) 0.030(4) 0.007(4) 0.007(3) -0.002(3)
C97 0.042(4) 0.060(4) 0.027(3) 0.004(3) 0.008(3) 0.004(3)
C98 0.063(4) 0.049(4) 0.028(3) -0.004(4) 0.016(3) -0.004(3)
C99 0.053(4) 0.073(5) 0.031(4) 0.003(4) 0.012(3) -0.007(3)
C100 0.066(5) 0.058(4) 0.029(4) -0.010(4) 0.002(3) -0.001(3)
C101 0.055(4) 0.054(4) 0.026(3) -0.001(3) 0.012(3) 0.002(3)
C102 0.055(4) 0.057(5) 0.038(4) 0.005(4) 0.010(3) 0.004(3)
C103 0.067(5) 0.056(5) 0.022(3) -0.012(4) 0.004(3) 0.000(3)
C104 0.050(4) 0.102(6) 0.019(3) -0.003(4) 0.007(3) -0.007(4)
C105 0.059(5) 0.056(4) 0.035(4) -0.010(4) 0.001(3) 0.004(3)
C106 0.037(4) 0.068(5) 0.066(5) 0.002(4) 0.016(4) -0.003(4)
C107 0.065(5) 0.055(5) 0.046(4) 0.009(4) 0.012(4) 0.004(4)
C108 0.056(4) 0.066(5) 0.035(4) 0.008(4) 0.007(3) 0.009(3)
C109 0.038(4) 0.073(5) 0.068(5) 0.004(4) 0.014(4) 0.002(4)
C110 0.055(5) 0.091(6) 0.038(4) -0.009(4) 0.008(3) -0.011(4)
C111 0.065(5) 0.055(4) 0.019(3) -0.013(4) -0.000(3) -0.003(3)
C112 0.043(4) 0.086(5) 0.028(3) 0.009(4) 0.008(3) 0.008(3)
C113 0.071(5) 0.107(7) 0.044(4) -0.031(5) 0.034(4) -0.030(5)
C114 0.066(5) 0.084(6) 0.034(4) -0.013(5) 0.002(4) 0.013(4)
C115 0.053(5) 0.096(6) 0.018(3) -0.004(4) 0.003(3) -0.008(4)
C116 0.042(4) 0.114(7) 0.029(4) -0.003(4) 0.008(3) 0.005(4)
C117 0.066(4) 0.072(5) 0.032(4) 0.005(4) 0.017(3) 0.005(3)
C118 0.049(4) 0.073(5) 0.032(4) 0.001(4) 0.004(3) -0.004(3)
C119 0.044(4) 0.079(5) 0.041(4) 0.010(4) 0.008(3) 0.008(4)
C120 0.047(4) 0.089(5) 0.037(4) -0.002(4) 0.007(3) -0.011(4)
C121 0.048(5) 0.108(7) 0.045(5) 0.007(5) 0.005(4) -0.005(5)
C122 0.053(5) 0.096(7) 0.055(5) -0.009(5) 0.004(4) -0.009(5)
C123 0.044(4) 0.083(5) 0.034(3) 0.007(4) 0.015(3) 0.007(3)
C124 0.072(5) 0.117(8) 0.023(4) -0.001(6) 0.014(4) -0.009(4)
C125 0.060(5) 0.080(6) 0.038(4) -0.012(4) 0.014(3) -0.010(4)
C126 0.064(5) 0.077(5) 0.039(4) 0.010(4) 0.021(4) -0.004(4)
C127 0.061(5) 0.113(6) 0.022(4) -0.023(5) 0.008(3) -0.011(4)
C128 0.059(5) 0.088(6) 0.037(4) -0.012(4) 0.003(4) 0.015(4)
C129 0.125(9) 0.093(6) 0.034(4) -0.053(6) 0.017(5) -0.012(4)
C130 0.052(4) 0.074(5) 0.044(4) 0.010(4) 0.014(3) 0.009(4)
C131 0.092(7) 0.068(5) 0.051(5) -0.020(5) 0.014(5) 0.006(4)
C132 0.074(6) 0.066(5) 0.070(6) -0.011(5) 0.014(5) -0.014(5)
C133 0.064(5) 0.079(5) 0.027(4) 0.007(4) 0.007(3) 0.000(3)
C134 0.067(6) 0.070(6) 0.084(7) -0.011(5) 0.024(5) -0.025(5)
C135 0.063(5) 0.103(6) 0.035(4) 0.023(5) 0.011(4) 0.001(4)
C136 0.082(6) 0.103(7) 0.041(5) 0.038(5) 0.017(4) 0.001(4)
C137 0.046(4) 0.094(6) 0.038(4) -0.011(4) 0.007(3) 0.009(4)
C138 0.115(7) 0.068(6) 0.044(5) 0.027(5) 0.013(5) 0.003(4)
C139 0.095(7) 0.069(5) 0.046(5) 0.008(5) 0.004(5) 0.003(4)
C140 0.059(4) 0.103(6) 0.040(4) 0.026(4) 0.024(3) 0.019(4)
C141 0.090(7) 0.072(5) 0.039(4) 0.003(5) -0.001(4) -0.014(4)
C142 0.108(9) 0.114(8) 0.033(6) 0.045(7) 0.020(6) -0.006(6)
C143 0.059(5) 0.081(5) 0.022(3) 0.002(4) 0.003(3) -0.017(3)
C144 0.053(6) 0.086(7) 0.045(7) 0.014(6) 0.020(5) 0.009(6)
C145 0.076(5) 0.074(5) 0.069(6) 0.004(5) 0.006(5) -0.006(5)
C146 0.058(4) 0.107(6) 0.033(4) 0.024(4) 0.021(3) 0.018(4)
C147 0.063(5) 0.112(8) 0.030(4) 0.013(5) 0.011(4) 0.010(4)
C148 0.067(7) 0.091(7) 0.045(7) -0.022(6) 0.018(6) -0.001(6)
C149 0.081(6) 0.087(6) 0.050(5) -0.002(5) 0.012(5) -0.003(5)
C150 0.043(4) 0.108(7) 0.062(6) 0.023(5) -0.006(4) -0.009(5)
C151 0.057(5) 0.112(6) 0.050(5) -0.024(5) 0.019(4) -0.030(4)
C152 0.094(6) 0.085(6) 0.068(6) -0.033(5) 0.032(5) -0.024(5)
C153 0.103(8) 0.065(5) 0.056(5) -0.004(5) 0.007(5) -0.005(4)
C154 0.090(6) 0.203(14) 0.045(5) -0.019(9) 0.038(5) -0.027(7)
C155 0.047(7) 0.094(8) 0.079(9) 0.002(6) -0.001(7) -0.015(7)
C156 0.171(11) 0.080(6) 0.045(5) -0.038(7) 0.020(6) -0.009(5)
C157 0.126(8) 0.073(6) 0.066(7) 0.010(6) 0.026(6) -0.006(5)
C158 0.068(6) 0.071(7) 0.058(7) 0.008(6) 0.021(6) -0.005(6)
C159 0.079(6) 0.088(6) 0.063(6) 0.030(5) 0.023(5) -0.002(5)
C160 0.135(7) 0.060(6) 0.053(6) -0.005(5) 0.027(5) 0.004(4)
C161 0.130(10) 0.062(6) 0.069(6) -0.016(6) 0.011(6) 0.003(5)
C162 0.041(4) 0.116(6) 0.043(5) 0.012(5) -0.004(4) -0.007(4)
C163 0.053(6) 0.091(7) 0.038(7) 0.014(6) 0.022(5) 0.001(6)
C164 0.110(8) 0.141(8) 0.039(6) 0.043(7) 0.039(6) -0.010(6)
C165 0.076(7) 0.206(14) 0.049(5) 0.011(8) 0.030(5) 0.001(7)
C166 0.095(9) 0.085(7) 0.053(7) -0.031(7) 0.034(7) -0.021(6)
C167 0.108(7) 0.086(6) 0.074(7) 0.028(6) 0.028(6) -0.003(6)
C168 0.064(5) 0.097(7) 0.078(6) 0.013(5) 0.007(4) -0.028(5)
C169 0.090(10) 0.142(13) 0.089(13) 0.027(10) 0.017(9) -0.053(9)
C170 0.080(6) 0.109(9) 0.095(8) 0.022(6) 0.007(5) -0.040(6)
C171 0.119(9) 0.146(8) 0.067(8) 0.023(8) 0.026(7) -0.016(7)
C172 0.107(8) 0.088(7) 0.052(6) -0.018(7) 0.005(6) 0.000(6)
C173 0.091(9) 0.131(12) 0.083(11) 0.014(9) 0.011(8) -0.047(9)
C174 0.131(8) 0.076(7) 0.066(6) -0.037(6) -0.001(6) -0.003(5)
C175 0.147(10) 0.089(8) 0.082(8) -0.044(7) -0.017(7) 0.009(6)
C176 0.157(11) 0.098(9) 0.092(9) -0.057(8) -0.022(8) 0.006(7)
C177 0.112(10) 0.071(9) 0.087(8) -0.017(8) 0.043(7) 0.002(7)
C178 0.121(10) 0.125(8) 0.042(6) 0.037(9) 0.016(7) 0.001(7)
C179 0.159(11) 0.099(9) 0.093(9) -0.050(8) -0.025(8) -0.002(8)
C180 0.151(10) 0.089(9) 0.077(8) -0.028(8) -0.021(8) -0.010(7)
C181 0.075(7) 0.084(6) 0.031(5) -0.003(6) 0.007(6) 0.002(5)
C182 0.108(9) 0.076(7) 0.082(7) -0.014(7) 0.037(7) 0.012(6)
C183 0.069(6) 0.073(7) 0.052(7) 0.005(6) 0.021(5) -0.006(6)
C184 0.138(9) 0.068(7) 0.062(6) -0.024(7) 0.002(7) -0.003(6)
C185 0.055(7) 0.090(8) 0.095(9) -0.000(6) 0.006(6) -0.018(7)
C186 0.066(7) 0.101(10) 0.083(10) 0.007(7) 0.008(7) -0.033(8)
C187 0.079(8) 0.119(11) 0.079(10) 0.006(8) 0.009(7) -0.035(8)
C188 0.077(6) 0.109(8) 0.042(5) -0.013(6) 0.025(4) -0.010(5)
C190 0.036(3) 0.057(4) 0.024(3) 0.003(3) 0.013(3) 0.002(3)
C192 0.166(19) 0.195(19) 0.171(17) 0.070(15) 0.110(12) 0.114(16)
C193 0.164(18) 0.18(2) 0.25(2) 0.042(14) 0.100(14) 0.096(17)
C195 0.21(2) 0.30(3) 0.134(18) -0.12(2) -0.006(12) 0.085(19)
C196 0.21(2) 0.33(3) 0.144(19) -0.09(2) -0.018(14) 0.03(2)
C242 0.133(12) 0.120(10) 0.058(9) 0.046(10) 0.030(8) -0.009(9)
C244 0.077(9) 0.095(9) 0.073(11) 0.013(8) 0.019(9) 0.013(9)
C248 0.083(11) 0.097(10) 0.078(10) -0.034(9) -0.002(10) -0.017(10)
C255 0.050(8) 0.109(10) 0.087(11) -0.009(8) 0.023(8) -0.005(9)
C258 0.089(8) 0.074(9) 0.054(9) 0.016(7) 0.020(8) 0.012(8)
C263 0.077(9) 0.105(10) 0.095(12) 0.007(8) 0.009(10) 0.004(10)
C264 0.117(12) 0.130(11) 0.089(11) 0.013(10) 0.019(10) 0.006(9)
C266 0.131(16) 0.13(2) 0.075(12) -0.000(17) 0.063(12) -0.018(12)
C269 0.083(12) 0.127(14) 0.090(12) 0.012(11) 0.017(10) -0.039(11)
C271 0.120(12) 0.140(11) 0.109(11) 0.016(10) 0.009(11) -0.014(10)
C272 0.077(10) 0.088(8) 0.055(8) -0.021(9) 0.017(8) -0.015(8)
C273 0.079(11) 0.118(13) 0.080(11) 0.007(10) 0.021(8) -0.041(10)
C274 0.078(8) 0.078(8) 0.050(7) -0.010(7) 0.022(7) -0.021(6)
C275 0.080(9) 0.078(8) 0.049(7) -0.004(8) 0.019(7) -0.018(6)
C276 0.089(10) 0.082(9) 0.059(8) -0.006(9) 0.017(8) -0.015(8)
C277 0.138(12) 0.140(13) 0.099(11) 0.003(11) 0.010(9) -0.003(11)
C278 0.125(12) 0.105(10) 0.047(8) 0.036(10) 0.026(9) -0.014(8)
C279 0.091(10) 0.079(9) 0.064(9) -0.010(9) 0.016(8) -0.014(7)
C280 0.092(10) 0.080(8) 0.059(8) -0.007(8) 0.011(8) -0.015(7)
C281 0.077(10) 0.093(9) 0.056(9) -0.030(8) 0.015(8) -0.019(8)
C282 0.135(12) 0.132(12) 0.103(11) 0.005(11) 0.013(10) -0.001(10)
C283 0.088(8) 0.074(9) 0.051(8) 0.015(7) 0.019(7) 0.004(7)
C284 0.075(9) 0.069(8) 0.039(6) -0.008(8) 0.022(7) -0.017(6)
C285 0.053(7) 0.105(10) 0.089(10) -0.005(8) 0.015(8) -0.009(9)
C286 0.060(8) 0.102(11) 0.072(10) 0.004(8) 0.011(7) -0.037(9)
C287 0.073(10) 0.110(12) 0.077(10) 0.002(9) 0.014(8) -0.041(10)
O199 0.28(2) 0.24(2) 0.50(4) -0.026(17) -0.11(2) -0.04(2)
C199 0.21(2) 0.18(2) 0.51(4) -0.036(18) -0.14(2) -0.02(2)

loop_
_atom_type_symbol
_atom_type_description
_atom_type_scat_dispersion_real
_atom_type_scat_dispersion_imag
_atom_type_scat_source
C C 0.0033 0.0016
;
International Tables for Crystallography
(1992, Vol. C, Tables 4.2.6.8 and 6.1.1.4)
;
H H 0.0000 0.0000
;
International Tables for Crystallography
(1992, Vol. C, Table 6.1.1.4)
;
N N 0.0061 0.0033
;
International Tables for Crystallography
(1992, Vol. C, Tables 4.2.6.8 and 6.1.1.4)
;
O O 0.0106 0.0060
;
International Tables for Crystallography
(1992, Vol. C, Tables 4.2.6.8 and 6.1.1.4)
;
Cr Cr 0.3209 0.6236
;
International Tables for Crystallography
(1992, Vol. C, Tables 4.2.6.8 and 6.1.1.4)
;
Mn Mn 0.3368 0.7283
;
International Tables for Crystallography
(1992, Vol. C, Tables 4.2.6.8 and 6.1.1.4)
;

loop_
_geom_angle_atom_site_label_1
_geom_angle_atom_site_label_2
_geom_angle_atom_site_label_3
_geom_angle
_geom_angle_publ_flag
_geom_angle_site_symmetry_1
_geom_angle_site_symmetry_3
O11 Mn1 O11 78.3(2) yes . 2_555
O11 Mn1 O15 98.60(19) yes . .
O11 Mn1 O15 176.8(2) yes . 2_555
O11 Mn1 O28 101.96(18) yes . .
O11 Mn1 O28 89.23(18) yes . 2_555
O11 Mn1 O15 176.8(2) yes 2_555 .
O11 Mn1 O15 98.60(19) yes 2_555 2_555
O11 Mn1 O28 89.23(18) yes 2_555 .
O11 Mn1 O28 101.96(18) yes 2_555 2_555
O15 Mn1 O15 84.5(2) yes . 2_555
O15 Mn1 O28 92.10(18) yes . .
O15 Mn1 O28 77.20(18) yes . 2_555
O15 Mn1 O28 77.20(18) yes 2_555 .
O15 Mn1 O28 92.10(18) yes 2_555 2_555
O28 Mn1 O28 165.6(2) yes . 2_555
O32 Mn2 O36 76.9(2) yes . .
O32 Mn2 O40 97.9(2) yes . .
O32 Mn2 O49 102.1(2) yes . .
O32 Mn2 O53 171.93(19) yes . .
O32 Mn2 O56 98.8(2) yes . .
O36 Mn2 O40 173.9(2) yes . .
O36 Mn2 O49 86.4(2) yes . .
O36 Mn2 O53 95.1(2) yes . .
O36 Mn2 O56 105.6(2) yes . .
O40 Mn2 O49 91.7(2) yes . .
O40 Mn2 O53 90.2(2) yes . .
O40 Mn2 O56 78.1(2) yes . .
O49 Mn2 O53 77.3(2) yes . .
O49 Mn2 O56 157.9(2) yes . .
O53 Mn2 O56 83.1(2) yes . .
O16 Mn3 O16 77.3(2) yes . 2_656
O16 Mn3 O22 100.4(2) yes . .
O16 Mn3 O22 173.8(2) yes . 2_656
O16 Mn3 O43 97.3(2) yes . .
O16 Mn3 O43 93.0(2) yes . 2_656
O16 Mn3 O22 173.8(2) yes 2_656 .
O16 Mn3 O22 100.4(2) yes 2_656 2_656
O16 Mn3 O43 93.0(2) yes 2_656 .
O16 Mn3 O43 97.3(2) yes 2_656 2_656
O22 Mn3 O22 82.4(3) yes . 2_656
O22 Mn3 O43 93.0(2) yes . .
O22 Mn3 O43 77.0(2) yes . 2_656
O22 Mn3 O43 77.0(2) yes 2_656 .
O22 Mn3 O43 93.0(2) yes 2_656 2_656
O43 Mn3 O43 166.8(3) yes . 2_656
O18 Mn4 O19 76.7(2) yes . .
O18 Mn4 O26 89.4(2) yes . .
O18 Mn4 O34 108.7(2) yes . .
O18 Mn4 O41 89.7(2) yes . .
O18 Mn4 O42 157.7(2) yes . .
O19 Mn4 O26 110.5(2) yes . .
O19 Mn4 O34 89.8(2) yes . .
O19 Mn4 O41 157.0(2) yes . .
O19 Mn4 O42 91.6(2) yes . .
O26 Mn4 O34 155.8(2) yes . .
O26 Mn4 O41 87.5(2) yes . .
O26 Mn4 O42 76.9(2) yes . .
O34 Mn4 O41 76.9(2) yes . .
O34 Mn4 O42 89.9(2) yes . .
O41 Mn4 O42 106.9(2) yes . .
O62 Mn5 O63 89.8(3) yes . .
O62 Mn5 O67 92.1(3) yes . .
O62 Mn5 O68 91.5(3) yes . .
O62 Mn5 O69 168.0(3) yes . .
O62 Mn5 O82 78.2(3) yes . .
O63 Mn5 O67 177.6(3) yes . .
O63 Mn5 O68 76.8(3) yes . .
O63 Mn5 O69 101.8(3) yes . .
O63 Mn5 O82 81.9(3) yes . .
O67 Mn5 O68 104.5(3) yes . .
O67 Mn5 O69 76.3(2) yes . .
O67 Mn5 O82 97.1(3) yes . .
O68 Mn5 O69 88.5(3) yes . .
O68 Mn5 O82 156.4(3) yes . .
O69 Mn5 O82 106.0(3) yes . .
O25 Cr6 O25 83.3(3) yes . 2_656
O25 Cr6 O35 173.0(2) yes . .
O25 Cr6 O35 92.4(3) yes . 2_656
O25 Cr6 O37 94.8(3) yes . .
O25 Cr6 O37 90.8(3) yes . 2_656
O25 Cr6 O35 92.4(3) yes 2_656 .
O25 Cr6 O35 173.0(2) yes 2_656 2_656
O25 Cr6 O37 90.8(3) yes 2_656 .
O25 Cr6 O37 94.8(3) yes 2_656 2_656
O35 Cr6 O35 92.3(3) yes . 2_656
O35 Cr6 O37 90.8(3) yes . .
O35 Cr6 O37 84.0(3) yes . 2_656
O35 Cr6 O37 84.0(3) yes 2_656 .
O35 Cr6 O37 90.8(3) yes 2_656 2_656
O37 Cr6 O37 172.4(3) yes . 2_656
O23 Cr7 O27 82.9(2) yes . .
O23 Cr7 O31 176.8(2) yes . .
O23 Cr7 O33 90.5(2) yes . .
O23 Cr7 O38 93.7(2) yes . .
O23 Cr7 O48 95.3(2) yes . .
O27 Cr7 O31 93.9(2) yes . .
O27 Cr7 O33 95.7(2) yes . .
O27 Cr7 O38 176.6(2) yes . .
O27 Cr7 O48 90.3(2) yes . .
O31 Cr7 O33 90.6(2) yes . .
O31 Cr7 O38 89.4(2) yes . .
O31 Cr7 O48 84.0(2) yes . .
O33 Cr7 O38 83.8(2) yes . .
O33 Cr7 O48 172.2(2) yes . .
O38 Cr7 O48 90.6(3) yes . .
O50 Cr8 O51 83.5(3) yes . .
O50 Cr8 O55 176.3(3) yes . .
O50 Cr8 O60 93.3(2) yes . .
O50 Cr8 O61 91.5(3) yes . .
O50 Cr8 O65 89.9(3) yes . .
O51 Cr8 O55 96.1(3) yes . .
O51 Cr8 O60 90.2(3) yes . .
O51 Cr8 O61 171.6(3) yes . .
O51 Cr8 O65 89.2(3) yes . .
O55 Cr8 O60 83.0(2) yes . .
O55 Cr8 O61 89.3(3) yes . .
O55 Cr8 O65 93.8(3) yes . .
O60 Cr8 O61 96.8(3) yes . .
O60 Cr8 O65 176.7(3) yes . .
O61 Cr8 O65 84.0(3) yes . .
O12 Cr9 O13 83.0(2) yes . .
O12 Cr9 O17 94.0(2) yes . .
O12 Cr9 O20 92.9(2) yes . .
O12 Cr9 O24 176.4(2) yes . .
O12 Cr9 O29 94.3(2) yes . .
O13 Cr9 O17 174.6(2) yes . .
O13 Cr9 O20 92.2(2) yes . .
O13 Cr9 O24 95.5(2) yes . .
O13 Cr9 O29 94.2(2) yes . .
O17 Cr9 O20 83.4(2) yes . .
O17 Cr9 O24 87.7(2) yes . .
O17 Cr9 O29 90.5(2) yes . .
O20 Cr9 O24 90.4(2) yes . .
O20 Cr9 O29 170.9(2) yes . .
O24 Cr9 O29 82.5(2) yes . .
O14 Cr10 O14 83.0(2) yes . 2_555
O14 Cr10 O21 90.8(2) yes . .
O14 Cr10 O21 96.9(2) yes . 2_555
O14 Cr10 O30 172.24(19) yes . .
O14 Cr10 O30 92.8(2) yes . 2_555
O14 Cr10 O21 96.9(2) yes 2_555 .
O14 Cr10 O21 90.8(2) yes 2_555 2_555
O14 Cr10 O30 92.8(2) yes 2_555 .
O14 Cr10 O30 172.24(19) yes 2_555 2_555
O21 Cr10 O21 169.8(2) yes . 2_555
O21 Cr10 O30 83.2(2) yes . .
O21 Cr10 O30 89.7(2) yes . 2_555
O21 Cr10 O30 89.7(2) yes 2_555 .
O21 Cr10 O30 83.2(2) yes 2_555 2_555
O30 Cr10 O30 92.1(2) yes . 2_555
Mn1 O11 C190 112.4(5) yes . .
Cr9 O12 C89 114.0(5) yes . .
Cr9 O13 C90 114.4(5) yes . .
Cr10 O14 C190 113.3(5) yes . .
Mn1 O15 C91 111.3(5) yes . .
Mn3 O16 C93 112.9(6) yes . .
Cr9 O17 C101 110.9(4) yes . .
Mn4 O18 C90 113.3(5) yes . .
Mn4 O19 C89 112.8(5) yes . .
Cr9 O20 C95 112.6(4) yes . .
Cr10 O21 C96 112.4(5) yes . .
Mn3 O22 C109 112.0(6) yes . 2_656
Cr7 O23 C91 113.7(4) yes . .
Cr9 O24 C125 112.6(5) yes . .
Cr6 O25 C93 113.2(6) yes . .
Mn4 O26 C111 113.2(4) yes . 2_545
Cr7 O27 C97 112.7(5) yes . 2_555
Mn1 O28 C97 112.7(4) yes . .
Cr9 O29 C110 112.2(5) yes . .
Cr10 O30 C102 113.8(5) yes . .
Cr7 O31 C103 112.9(4) yes . .
Mn2 O32 C95 112.9(5) yes . .
Cr7 O33 C105 112.1(5) yes . .
Mn4 O34 C108 113.1(5) yes . .
Cr6 O35 C122 113.3(6) yes . .
Mn2 O36 C101 113.1(4) yes . .
Cr6 O37 C121 112.7(5) yes . .
Cr7 O38 C100 112.0(5) yes . .
C118 O39 C143 115.7(6) yes . .
Mn2 O40 C102 112.3(5) yes . .
Mn4 O41 C107 113.8(6) yes . .
Mn4 O42 C103 113.8(5) yes . 2_545
Mn3 O43 C106 112.6(5) yes . .
C116 O44 C135 116.3(7) yes . .
C99 O45 C115 116.3(6) yes . .
C104 O46 C128 115.3(6) yes . .
C151 O47 C162 112.8(6) yes . .
Cr7 O48 C111 113.1(5) yes . .
Mn2 O49 C100 112.8(5) yes . 4_575
Cr8 O50 C107 113.5(5) yes . .
Cr8 O51 C108 112.1(5) yes . .
C117 O52 C137 116.4(7) yes . .
Mn2 O53 C105 111.1(5) yes . 4_575
C119 O54 C120 112.8(6) yes . .
Cr8 O55 C109 113.2(5) yes . .
Mn2 O56 C96 110.8(6) yes . .
C136 O57 C138 110.7(8) yes . .
C126 O58 C150 117.0(7) yes . .
C127 O59 C129 112.0(7) yes . .
Cr8 O60 C106 113.0(5) yes . .
Cr8 O61 C134 112.7(7) yes . .
Mn5 O62 C122 111.5(6) yes . 1_565
Mn5 O63 C134 112.6(7) yes . 3_666
C130 O64 C168 115.3(7) yes . .
Cr8 O65 C132 112.7(6) yes . .
C114 O66 C131 112.9(7) yes . .
Mn5 O67 C110 111.6(6) yes . .
Mn5 O68 C132 113.1(7) yes . 3_666
Mn5 O69 C125 114.2(5) yes . .
C152 O70 C160 114.2(8) yes . .
C145 O71 C183 109.9(10) yes . .
C145 O71B C283 110.1(16) yes . .
C171 O72 C182 124.5(16) yes . .
C172 O73 C174 120.8(16) yes . .
C148 O74 C181 108.8(12) yes . .
C185 O75 C186 108.5(16) yes . .
C285 O75B C286 117(2) yes . .
C155 O76 C163 112.9(16) yes . .
C255 O76B C263 108(3) yes . .
C144 O77 C158 113.0(11) yes . .
C244 O77B C258 115.1(19) yes . .
C156 O78 C161 113.0(9) yes . .
C178 O79 C184 115.4(17) yes . .
C142 O80 C164 103.3(14) yes . .
C166 O81 C177 116.6(15) yes . .
Mn5 O82 C121 111.9(6) yes . 2_666
C271 O172 C282 170(4) yes . .
C272 O173 C274 117(2) yes . .
C248 O174 C281 98.1(19) yes . .
C278 O179 C284 114(2) yes . .
C242 O180 C264 111(2) yes . .
C266 O181 C277 131(3) yes . .
O12 C89 O19 126.6(8) yes . .
O12 C89 C90 114.5(7) yes . .
O19 C89 C90 118.9(7) yes . .
O13 C90 O18 127.8(8) yes . .
O13 C90 C89 114.1(7) yes . .
O18 C90 C89 118.1(7) yes . .
O15 C91 O23 126.5(6) yes . .
O15 C91 C97 119.1(6) yes . 2_555
O23 C91 C97 114.4(5) yes . 2_555
N86 C92 C112 120.4(6) yes . .
N86 C92 C140 118.4(7) yes . .
C112 C92 C140 121.2(7) yes . .
O16 C93 O25 126.7(8) yes . .
O16 C93 C93 118.4(8) yes . 2_656
O25 C93 C93 115.0(8) yes . 2_656
N85 C94 C123 120.5(7) yes . .
N85 C94 C146 117.5(6) yes . .
C123 C94 C146 122.0(7) yes . .
O20 C95 O32 126.4(6) yes . .
O20 C95 C101 115.2(6) yes . .
O32 C95 C101 118.4(7) yes . .
O21 C96 O56 126.1(8) yes . .
O21 C96 C102 115.4(6) yes . .
O56 C96 C102 118.5(7) yes . .
O27 C97 O28 126.4(6) yes 2_555 .
O27 C97 C91 115.6(7) yes 2_555 2_555
O28 C97 C91 118.0(5) yes . 2_555
N88 C98 C124 120.0(7) yes . .
N88 C98 C147 119.1(7) yes . .
C124 C98 C147 120.8(9) yes . .
O45 C99 C118 115.3(7) yes . .
O45 C99 C133 125.5(6) yes . .
C118 C99 C133 119.2(8) yes . .
O38 C100 O49 125.1(8) yes . 4_574
O38 C100 C105 115.6(7) yes . .
O49 C100 C105 119.3(8) yes 4_574 .
O17 C101 O36 125.1(6) yes . .
O17 C101 C95 116.4(7) yes . .
O36 C101 C95 118.4(6) yes . .
O30 C102 O40 127.0(8) yes . .
O30 C102 C96 114.6(7) yes . .
O40 C102 C96 118.3(6) yes . .
O31 C103 O42 126.8(7) yes . 2_565
O31 C103 C111 115.7(6) yes . .
O42 C103 C111 117.5(8) yes 2_565 .
O46 C104 C143 109.0(7) yes . .
O33 C105 O53 125.8(8) yes . 4_574
O33 C105 C100 115.3(8) yes . .
O53 C105 C100 118.9(8) yes 4_574 .
O43 C106 O60 126.4(7) yes . .
O43 C106 C109 119.3(7) yes . .
O60 C106 C109 114.2(8) yes . .
O41 C107 O50 127.5(8) yes . .
O41 C107 C108 117.7(8) yes . .
O50 C107 C108 114.8(7) yes . .
O34 C108 O51 127.1(7) yes . .
O34 C108 C107 118.0(6) yes . .
O51 C108 C107 114.8(8) yes . .
O22 C109 O55 126.8(8) yes 2_656 .
O22 C109 C106 117.5(8) yes 2_656 .
O55 C109 C106 115.7(7) yes . .
O29 C110 O67 125.2(8) yes . .
O29 C110 C125 115.7(7) yes . .
O67 C110 C125 119.2(9) yes . .
O26 C111 O48 127.2(7) yes 2_565 .
O26 C111 C103 118.7(6) yes 2_565 .
O48 C111 C103 114.1(7) yes . .
C92 C112 C123 119.3(6) yes . .
N87 C113 C154 122.7(9) yes . .
N87 C113 C165 117.9(8) yes . .
C154 C113 C165 119.3(11) yes . .
O66 C114 C128 107.7(8) yes . .
O45 C115 C127 108.6(6) yes . .
O44 C116 C137 108.1(7) yes . .
O52 C117 C126 115.8(8) yes . .
O52 C117 C149 124.4(8) yes . .
C126 C117 C149 119.8(9) yes . .
O39 C118 C99 115.1(7) yes . .
O39 C118 C141 125.6(6) yes . .
C99 C118 C141 119.3(8) yes . .
O54 C119 C130 108.9(6) yes . .
O54 C120 C145 108.6(6) yes . .
O37 C121 O82 126.5(9) yes . 2_646
O37 C121 C122 115.0(7) yes . 2_656
O82 C121 C122 118.5(9) yes 2_646 2_656
O35 C122 O62 127.1(9) yes . 1_545
O35 C122 C121 114.6(9) yes . 2_656
O62 C122 C121 118.3(7) yes 1_545 2_656
C94 C123 C112 119.4(8) yes . .
C98 C124 C147 119.8(8) yes . 2_555
O24 C125 O69 127.3(8) yes . .
O24 C125 C110 114.7(8) yes . .
O69 C125 C110 118.0(7) yes . .
O58 C126 C117 115.9(8) yes . .
O58 C126 C159 125.1(8) yes . .
C117 C126 C159 119.0(9) yes . .
O59 C127 C115 109.3(7) yes . .
O46 C128 C114 112.6(6) yes . .
O59 C129 C156 108.3(9) yes . .
O64 C130 C119 107.9(7) yes . .
O66 C131 C161 109.2(9) yes . .
O65 C132 O68 125.2(10) yes . 3_666
O65 C132 C134 114.3(9) yes . .
O68 C132 C134 120.4(10) yes 3_666 .
C99 C133 C139 120.7(7) yes . .
O61 C134 O63 127.1(10) yes . 3_666
O61 C134 C132 116.0(10) yes . .
O63 C134 C132 117.0(10) yes 3_666 .
O44 C135 C136 113.4(6) yes . .
O57 C136 C135 108.9(8) yes . .
O52 C137 C116 108.0(7) yes . .
O57 C138 C160 108.1(9) yes . .
C133 C139 C153 120.0(9) yes . .
C92 C140 C146 119.7(8) yes . .
C118 C141 C153 120.0(8) yes . .
O80 C142 C178 102.6(17) yes . .
O39 C143 C104 107.7(7) yes . .
O77 C144 C163 110.7(13) yes . .
O71 C145 C120 121.9(10) yes . .
O71B C145 C120 99.8(9) yes . .
C94 C146 C140 118.3(7) yes . .
C98 C147 C124 119.2(7) yes . 2_555
O74 C148 C166 106.6(12) yes . .
C117 C149 C157 118.6(9) yes . .
O58 C150 C162 109.1(7) yes . .
O47 C151 C152 108.9(7) yes . .
O70 C152 C151 107.8(9) yes . .
C139 C153 C141 120.8(9) yes . .
C113 C154 C165 121.8(10) yes . 2_655
O76 C155 C185 105.4(17) yes . .
O78 C156 C129 106.6(10) yes . .
C149 C157 C167 121.9(10) yes . .
O77 C158 C183 109.1(13) yes . .
C126 C159 C167 121.9(10) yes . .
O70 C160 C138 108.0(9) yes . .
O78 C161 C131 111.2(10) yes . .
O47 C162 C150 110.5(7) yes . .
O76 C163 C144 111.1(15) yes . .
O80 C164 C171 95.8(15) yes . .
C113 C165 C154 118.9(9) yes . 2_655
O81 C166 C148 113.0(14) yes . .
C157 C167 C159 118.9(11) yes . .
O64 C168 C170 124.6(8) yes . .
O64 C168 C186 113.5(13) yes . .
O64 C168 C286 116.6(16) yes . .
C170 C168 C186 121.8(14) yes . .
C170 C168 C286 116.9(17) yes . .
C170 C169 C173 122(2) yes . .
C168 C170 C169 118.0(14) yes . .
C168 C170 C269 120.0(15) yes . .
O72 C171 C164 115.6(19) yes . .
O73 C172 C181 113.2(15) yes . .
C169 C173 C187 120(2) yes . .
O73 C174 C175 121.1(16) yes . .
O73 C174 C184 113.8(17) yes . .
C175 C174 C184 124(2) yes . .
C174 C175 C176 116.6(17) yes . .
C175 C176 C179 121(2) yes . .
O81 C177 C182 109.5(17) yes . .
O79 C178 C142 104.2(16) yes . .
C176 C179 C180 120(2) yes . .
C179 C180 C184 119.4(17) yes . .
O74 C181 C172 105.2(13) yes . .
O72 C182 C177 116.2(15) yes . .
O71 C183 C158 109.7(12) yes . .
O79 C184 C174 119.0(19) yes . .
O79 C184 C180 123.0(16) yes . .
C174 C184 C180 118.0(18) yes . .
O75 C185 C155 97.4(15) yes . .
O75 C186 C168 115.8(18) yes . .
O75 C186 C187 125.6(19) yes . .
C168 C186 C187 118(2) yes . .
C173 C187 C186 119(2) yes . .
O11 C190 O14 126.8(7) yes . .
O11 C190 C190 118.2(6) yes . 2_555
O14 C190 C190 115.0(6) yes . 2_555
N191 C192 C193 175(3) yes . .
N194 C195 C196 177(3) yes . .
O180 C242 C278 97(2) yes . .
O77B C244 C263 118(2) yes . .
O174 C248 C266 96(2) yes . .
O76B C255 C285 106(3) yes . .
O77B C258 C283 109.6(19) yes . .
O76B C263 C244 122(3) yes . .
O180 C264 C271 94(2) yes . .
O181 C266 C248 107(3) yes . .
C170 C269 C273 118(3) yes . .
O172 C271 C264 149(5) yes . .
O173 C272 C281 110(2) yes . .
C269 C273 C287 123(3) yes . .
O173 C274 C275 118(2) yes . .
O173 C274 C284 116(2) yes . .
C275 C274 C284 125(2) yes . .
C274 C275 C276 121(2) yes . .
C275 C276 C279 116(2) yes . .
O181 C277 C282 106(3) yes . .
O179 C278 C242 96(2) yes . .
C276 C279 C280 120(2) yes . .
C279 C280 C284 125(2) yes . .
O174 C281 C272 113(2) yes . .
O172 C282 C277 106(3) yes . .
O71B C283 C258 108.0(19) yes . .
O179 C284 C274 120(2) yes . .
O179 C284 C280 126.6(19) yes . .
C274 C284 C280 113(2) yes . .
O75B C285 C255 98(2) yes . .
O75B C286 C168 113(2) yes . .
O75B C286 C287 124(2) yes . .
C168 C286 C287 123(3) yes . .
C273 C287 C286 119(3) yes . .

loop_
_geom_bond_atom_site_label_1
_geom_bond_atom_site_label_2
_geom_bond_distance
_geom_bond_publ_flag
_geom_bond_site_symmetry_2
Mn1 O11 2.161(5) yes .
Mn1 O11 2.161(5) yes 2_555
Mn1 O15 2.203(5) yes .
Mn1 O15 2.203(5) yes 2_555
Mn1 O28 2.190(4) yes .
Mn1 O28 2.190(4) yes 2_555
Mn2 O32 2.183(6) yes .
Mn2 O36 2.182(5) yes .
Mn2 O40 2.155(5) yes .
Mn2 O49 2.167(7) yes .
Mn2 O53 2.233(6) yes .
Mn2 O56 2.180(6) yes .
Mn3 O16 2.170(6) yes .
Mn3 O16 2.170(6) yes 2_656
Mn3 O22 2.206(7) yes .
Mn3 O22 2.206(7) yes 2_656
Mn3 O43 2.190(5) yes .
Mn3 O43 2.190(5) yes 2_656
Mn4 O18 2.179(6) yes .
Mn4 O19 2.189(6) yes .
Mn4 O26 2.188(5) yes .
Mn4 O34 2.192(5) yes .
Mn4 O41 2.183(7) yes .
Mn4 O42 2.178(6) yes .
Mn5 O62 2.189(6) yes .
Mn5 O63 2.229(8) yes .
Mn5 O67 2.221(8) yes .
Mn5 O68 2.166(8) yes .
Mn5 O69 2.178(6) yes .
Mn5 O82 2.145(8) yes .
Cr6 O25 1.976(7) yes .
Cr6 O25 1.976(7) yes 2_656
Cr6 O35 1.970(7) yes .
Cr6 O35 1.970(7) yes 2_656
Cr6 O37 1.963(5) yes .
Cr6 O37 1.963(5) yes 2_656
Cr7 O23 1.975(5) yes .
Cr7 O27 1.988(6) yes .
Cr7 O31 1.972(5) yes .
Cr7 O33 1.969(6) yes .
Cr7 O38 1.971(6) yes .
Cr7 O48 1.967(6) yes .
Cr8 O50 1.962(6) yes .
Cr8 O51 1.977(7) yes .
Cr8 O55 1.969(6) yes .
Cr8 O60 1.985(7) yes .
Cr8 O61 1.967(8) yes .
Cr8 O65 1.968(7) yes .
Cr9 O12 1.959(6) yes .
Cr9 O13 1.961(6) yes .
Cr9 O17 1.979(6) yes .
Cr9 O20 1.976(4) yes .
Cr9 O24 1.982(6) yes .
Cr9 O29 1.987(5) yes .
Cr10 O14 1.978(5) yes .
Cr10 O14 1.978(5) yes 2_555
Cr10 O21 1.979(4) yes .
Cr10 O21 1.979(4) yes 2_555
Cr10 O30 1.966(6) yes .
Cr10 O30 1.966(6) yes 2_555
O11 C190 1.238(9) yes .
O12 C89 1.280(10) yes .
O13 C90 1.273(10) yes .
O14 C190 1.262(9) yes .
O15 C91 1.233(8) yes .
O16 C93 1.228(11) yes .
O17 C101 1.271(8) yes .
O18 C90 1.221(10) yes .
O19 C89 1.215(10) yes .
O20 C95 1.255(9) yes .
O21 C96 1.262(10) yes .
O22 C109 1.246(10) yes 2_656
O23 C91 1.268(9) yes .
O24 C125 1.266(9) yes .
O25 C93 1.280(11) yes .
O26 C111 1.215(11) yes 2_545
O27 C97 1.256(8) yes 2_555
O28 C97 1.240(9) yes .
O29 C110 1.272(12) yes .
O30 C102 1.253(9) yes .
O31 C103 1.260(11) yes .
O32 C95 1.241(8) yes .
O33 C105 1.273(10) yes .
O34 C108 1.233(11) yes .
O35 C122 1.263(10) yes .
O36 C101 1.239(10) yes .
O37 C121 1.276(13) yes .
O38 C100 1.262(11) yes .
O39 C118 1.387(10) yes .
O39 C143 1.441(8) yes .
O40 C102 1.233(10) yes .
O41 C107 1.225(9) yes .
O42 C103 1.227(9) yes 2_545
O43 C106 1.230(12) yes .
O44 C116 1.434(11) yes .
O44 C135 1.425(11) yes .
O45 C99 1.369(11) yes .
O45 C115 1.452(8) yes .
O46 C104 1.425(11) yes .
O46 C128 1.434(10) yes .
O47 C151 1.436(12) yes .
O47 C162 1.408(12) yes .
O48 C111 1.283(9) yes .
O49 C100 1.245(10) yes 4_575
O50 C107 1.245(11) yes .
O51 C108 1.264(9) yes .
O52 C117 1.394(11) yes .
O52 C137 1.438(9) yes .
O53 C105 1.235(12) yes 4_575
O54 C119 1.408(10) yes .
O54 C120 1.408(10) yes .
O55 C109 1.257(12) yes .
O56 C96 1.240(9) yes .
O57 C136 1.435(12) yes .
O57 C138 1.412(11) yes .
O58 C126 1.358(11) yes .
O58 C150 1.435(9) yes .
O59 C127 1.441(11) yes .
O59 C129 1.413(13) yes .
O60 C106 1.265(10) yes .
O61 C134 1.264(13) yes .
O62 C122 1.218(13) yes 1_565
O63 C134 1.236(15) yes 3_666
O64 C130 1.418(9) yes .
O64 C168 1.396(12) yes .
O65 C132 1.286(14) yes .
O66 C114 1.410(10) yes .
O66 C131 1.406(11) yes .
O67 C110 1.239(10) yes .
O68 C132 1.226(13) yes 3_666
O69 C125 1.229(12) yes .
O70 C152 1.417(13) yes .
O70 C160 1.411(12) yes .
O71 C145 1.312(14) yes .
O71 C183 1.40(2) yes .
O71B C145 1.64(2) yes .
O71B C283 1.41(3) yes .
O72 C171 1.35(2) yes .
O72 C182 1.37(2) yes .
O73 C172 1.34(2) yes .
O73 C174 1.43(3) yes .
O74 C148 1.35(2) yes .
O74 C181 1.45(2) yes .
O75 C185 1.61(2) yes .
O75 C186 1.41(3) yes .
O75B C285 1.58(3) yes .
O75B C286 1.39(4) yes .
O76 C155 1.45(2) yes .
O76 C163 1.45(2) yes .
O76B C255 1.47(4) yes .
O76B C263 1.44(4) yes .
O77 C144 1.375(16) yes .
O77 C158 1.432(18) yes .
O77B C244 1.34(3) yes .
O77B C258 1.42(3) yes .
O78 C156 1.439(12) yes .
O78 C161 1.350(13) yes .
O79 C178 1.41(2) yes .
O79 C184 1.31(3) yes .
O80 C142 1.44(2) yes .
O80 C164 1.64(3) yes .
O81 C166 1.303(19) yes .
O81 C177 1.37(3) yes .
O82 C121 1.235(10) yes 2_666
O84 C188 1.381(14) yes .
O172 C271 1.27(5) yes .
O172 C282 1.28(5) yes .
O173 C272 1.35(3) yes .
O173 C274 1.44(3) yes .
O174 C248 1.39(4) yes .
O174 C281 1.48(3) yes .
O179 C278 1.44(3) yes .
O179 C284 1.30(3) yes .
O180 C242 1.41(4) yes .
O180 C264 1.64(4) yes .
O181 C266 1.27(4) yes .
O181 C277 1.33(4) yes .
N85 C94 1.480(10) yes .
N86 C92 1.476(10) yes .
N87 C113 1.485(14) yes .
N88 C98 1.472(11) yes .
N191 C192 1.25(3) yes .
N194 C195 1.19(3) yes .
C89 C90 1.547(11) yes .
C91 C97 1.553(10) yes 2_555
C92 C112 1.360(11) yes .
C92 C140 1.375(10) yes .
C93 C93 1.544(13) yes 2_656
C94 C123 1.355(9) yes .
C94 C146 1.378(12) yes .
C95 C101 1.531(9) yes .
C96 C102 1.554(12) yes .
C98 C124 1.355(11) yes .
C98 C147 1.382(11) yes .
C99 C118 1.411(10) yes .
C99 C133 1.381(12) yes .
C100 C105 1.540(12) yes .
C103 C111 1.565(10) yes .
C104 C143 1.477(13) yes .
C106 C109 1.550(11) yes .
C107 C108 1.569(12) yes .
C110 C125 1.535(12) yes .
C112 C123 1.399(12) yes .
C113 C154 1.354(13) yes .
C113 C165 1.367(15) yes .
C114 C128 1.513(13) yes .
C115 C127 1.457(14) yes .
C116 C137 1.484(14) yes .
C117 C126 1.377(12) yes .
C117 C149 1.396(13) yes .
C118 C141 1.395(13) yes .
C119 C130 1.502(12) yes .
C120 C145 1.500(13) yes .
C121 C122 1.565(13) yes 2_656
C124 C147 1.387(15) yes 2_555
C126 C159 1.398(14) yes .
C129 C156 1.439(16) yes .
C131 C161 1.480(14) yes .
C132 C134 1.549(15) yes .
C133 C139 1.391(13) yes .
C135 C136 1.509(13) yes .
C138 C160 1.510(18) yes .
C139 C153 1.365(13) yes .
C140 C146 1.395(13) yes .
C141 C153 1.383(13) yes .
C142 C178 1.51(3) yes .
C144 C163 1.45(2) yes .
C148 C166 1.71(2) yes .
C149 C157 1.402(16) yes .
C150 C162 1.464(15) yes .
C151 C152 1.452(14) yes .
C154 C165 1.382(19) yes 2_655
C155 C185 1.55(3) yes .
C157 C167 1.350(17) yes .
C158 C183 1.49(2) yes .
C159 C167 1.358(16) yes .
C164 C171 1.53(3) yes .
C168 C170 1.392(17) yes .
C168 C186 1.39(2) yes .
C168 C286 1.45(3) yes .
C169 C170 1.37(3) yes .
C169 C173 1.37(3) yes .
C170 C269 1.54(4) yes .
C172 C181 1.47(2) yes .
C173 C187 1.39(4) yes .
C174 C175 1.31(3) yes .
C174 C184 1.39(2) yes .
C175 C176 1.41(3) yes .
C176 C179 1.39(2) yes .
C177 C182 1.45(2) yes .
C179 C180 1.34(3) yes .
C180 C184 1.40(3) yes .
C186 C187 1.43(3) yes .
C190 C190 1.552(11) yes 2_555
C192 C193 1.77(3) yes .
C195 C196 1.40(3) yes .
C242 C278 1.51(4) yes .
C244 C263 1.41(4) yes .
C248 C266 1.75(4) yes .
C255 C285 1.53(4) yes .
C258 C283 1.49(3) yes .
C264 C271 1.46(5) yes .
C269 C273 1.36(5) yes .
C272 C281 1.43(4) yes .
C273 C287 1.38(5) yes .
C274 C275 1.29(3) yes .
C274 C284 1.40(3) yes .
C275 C276 1.43(3) yes .
C276 C279 1.40(3) yes .
C277 C282 1.47(6) yes .
C279 C280 1.35(3) yes .
C280 C284 1.39(3) yes .
C286 C287 1.43(5) yes .
O199 C199 1.26(4) yes .

loop_
_geom_hbond_atom_site_label_D
_geom_hbond_atom_site_label_H
_geom_hbond_atom_site_label_A
_geom_hbond_site_symmetry_A
_geom_hbond_distance_DA
_geom_hbond_distance_DH
_geom_hbond_distance_HA
_geom_hbond_angle_DHA
_geom_hbond_publ_flag
N85 H1CH O54 . 2.927(5) 0.910 2.063 158.0 no
N85 H1CH O64 . 3.000(7) 0.910 2.379 125.5 no
N85 H1CI O71 . 2.892(10) 0.910 2.260 126.2 no
N85 H1CI O71B . 2.885(14) 0.910 2.215 130.0 no
N85 H1CI O77 . 2.980(10) 0.910 2.197 143.9 no
N85 H1CI O77B . 2.703(15) 0.910 1.933 141.3 no
N85 H1CJ O75 . 2.961(18) 0.910 2.175 144.3 no
N85 H1CJ O75B . 2.73(2) 0.910 1.961 141.0 no
N85 H1CJ O76 . 2.866(12) 0.910 2.183 131.3 no
N86 H1CE O44 4_575 3.038(6) 0.910 2.191 154.8 no
N86 H1CE O52 4_575 2.937(7) 0.910 2.312 125.7 no
N86 H1CF O47 4_575 2.920(6) 0.910 2.274 127.6 no
N86 H1CF O58 4_575 2.923(6) 0.910 2.090 151.5 no
N86 H1CG O57 4_575 2.840(7) 0.910 2.265 120.8 no
N86 H1CG O70 4_575 2.970(7) 0.910 2.121 154.7 no
N87 H87A O174 . 2.681(14) 0.910 1.840 152.7 no
N88 H88A O45 . 2.952(6) 0.910 2.367 122.0 no
N88 H88A O59 . 2.910(6) 0.910 2.034 161.1 no
N88 H88B O66 . 2.817(7) 0.910 1.969 154.3 no
N88 H88B O78 . 2.962(8) 0.910 2.379 121.9 no
N88 H88C O39 . 2.948(7) 0.910 2.096 155.4 no
N88 H88C O46 . 3.038(6) 0.910 2.411 126.2 no
